data_2017854
loop_
_publ_author_name
'Johnston, Dean H.'
'Brown, Chris M.'
'Yu, Andrew S.'
'Gallucci, Judith C.'

_publ_section_title
;
 A low-temperature phase of bis(tetrabutylammonium)
 octa-\m~3~-chlorido-hexachlorido-<i>octahedro</i>-hexatungstate
;
_journal_coeditor_code MX3029
_journal_issue 10
_journal_name_full 'Acta Crystallographica Section C'
_journal_page_first m303
_journal_page_last m306
_journal_paper_doi 10.1107/S0108270110037017
_journal_volume 66
_journal_year 2010
_chemical_formula_iupac '(C16 H36 N)2 [W6 Cl14]'
_chemical_formula_moiety '2(C16 H36 N +), Cl14 W6 2-'
_chemical_formula_sum 'C32 H72 Cl14 N2 W6'
_chemical_formula_weight 2084.32
_chemical_name_common 'tungsten chloride cluster'
_chemical_name_systematic
;
bis(tetrabutylammonium)
octa-\m~3~-chlorido-hexachlorido-<i>octahedro</i>-hexatungstate
;
_space_group_IT_number 14
_symmetry_cell_setting monoclinic
_symmetry_space_group_name_Hall '-P 2ybc'
_symmetry_space_group_name_H-M 'P 1 21/c 1'
_atom_sites_solution_hydrogens geom
_atom_sites_solution_primary direct
_atom_sites_solution_secondary difmap
_cell_angle_alpha 90
_cell_angle_beta 112.3200(10)
_cell_angle_gamma 90
_cell_formula_units_Z 4
_cell_length_a 22.3689(2)
_cell_length_b 11.75960(10)
_cell_length_c 22.3108(2)
_cell_measurement_reflns_used 12989
_cell_measurement_temperature 200(2)
_cell_measurement_theta_max 27.485
_cell_measurement_theta_min 2.037
_cell_volume 5429.13(9)
_computing_cell_refinement 'HKL SCALEPACK (Otwinowski & Minor, 1997)'
_computing_data_collection 'COLLECT (Nonius, 2000)'
_computing_data_reduction 'HKL DENZO and SCALEPACK (Otwinowski & Minor, 1997)'
_computing_molecular_graphics
;
ORTEP-3 for Windows (Farrugia, 1997),
Mercury (Macrae <i>et al.</i>, 2008), POV-RAY (Cason, 2004)
;
_computing_publication_material 'WinGX publication routines (Farrugia, 1999)'
_computing_structure_refinement 'SHELXL97 (Sheldrick, 2008)'
_computing_structure_solution 'SHELXS97 (Sheldrick, 2008)'
_diffrn_ambient_temperature 200(2)
_diffrn_detector_area_resol_mean 9
_diffrn_measured_fraction_theta_full 0.999
_diffrn_measured_fraction_theta_max 0.999
_diffrn_measurement_device '95mm CCD camera on \k-goniostat'
_diffrn_measurement_device_type 'Nonius KappaCCD'
_diffrn_measurement_method '\f and \w scans'
_diffrn_radiation_monochromator graphite
_diffrn_radiation_type MoK\a
_diffrn_radiation_wavelength 0.71073
_diffrn_reflns_av_R_equivalents 0.0630
_diffrn_reflns_av_sigmaI/netI 0.0499
_diffrn_reflns_limit_h_max 28
_diffrn_reflns_limit_h_min -29
_diffrn_reflns_limit_k_max 15
_diffrn_reflns_limit_k_min -15
_diffrn_reflns_limit_l_max 28
_diffrn_reflns_limit_l_min -28
_diffrn_reflns_number 101212
_diffrn_reflns_theta_full 27.48
_diffrn_reflns_theta_max 27.48
_diffrn_reflns_theta_min 2.20
_exptl_absorpt_coefficient_mu 13.376
_exptl_absorpt_correction_T_max 0.079
_exptl_absorpt_correction_T_min 0.055
_exptl_absorpt_correction_type multi-scan
_exptl_absorpt_process_details '(HKL SCALEPACK; Otwinowski & Minor, 1997)'
_exptl_crystal_colour yellow
_exptl_crystal_density_diffrn 2.55
_exptl_crystal_density_method 'not measured'
_exptl_crystal_description chunk
_exptl_crystal_F_000 3840
_exptl_crystal_size_max 0.27
_exptl_crystal_size_mid 0.19
_exptl_crystal_size_min 0.19
_refine_diff_density_max 2.355
_refine_diff_density_min -2.114
_refine_ls_extinction_method none
_refine_ls_goodness_of_fit_ref 1.033
_refine_ls_hydrogen_treatment constr
_refine_ls_matrix_type full
_refine_ls_number_parameters 515
_refine_ls_number_reflns 12422
_refine_ls_number_restraints 148
_refine_ls_restrained_S_all 1.028
_refine_ls_R_factor_all 0.0562
_refine_ls_R_factor_gt 0.0307
_refine_ls_shift/su_max 0.001
_refine_ls_shift/su_mean 0.000
_refine_ls_structure_factor_coef Fsqd
_refine_ls_weighting_details 'w=1/[\s^2^(Fo^2^)+(0.0257P)^2^+0.5516P] where P=(Fo^2^+2Fc^2^)/3'
_refine_ls_weighting_scheme calc
_refine_ls_wR_factor_gt 0.0586
_refine_ls_wR_factor_ref 0.0639
_reflns_number_gt 9227
_reflns_number_total 12422
_reflns_threshold_expression I>2\s(I)
_cod_data_source_file mx3029.cif
_cod_data_source_block I_200K
_cod_original_cell_volume 5429.13(8)
_cod_original_sg_symbol_H-M 'P 21/c'
_cod_database_code 2017854
_cod_database_fobs_code 2017854

loop_
_space_group_symop_operation_xyz
'x, y, z'
'-x, y+1/2, -z+1/2'
'-x, -y, -z'
'x, -y-1/2, z-1/2'

loop_
_atom_site_type_symbol
_atom_site_label
_atom_site_fract_x
_atom_site_fract_y
_atom_site_fract_z
_atom_site_U_iso_or_equiv
_atom_site_adp_type
_atom_site_calc_flag
_atom_site_refinement_flags
_atom_site_occupancy
_atom_site_disorder_assembly
_atom_site_disorder_group
W W1 0.062258(11) 0.42355(2) 0.067138(10) 0.02029(6) Uani d . 1 . .
W W2 -0.000658(11) 0.61364(2) 0.057169(10) 0.02090(6) Uani d . 1 . .
W W3 -0.064295(11) 0.42407(2) 0.017128(10) 0.01980(6) Uani d . 1 . .
Cl Cl1 0.14558(7) 0.32943(14) 0.15639(7) 0.0358(4) Uani d . 1 . .
Cl Cl2 0.00138(8) 0.75644(14) 0.13658(7) 0.0381(4) Uani d . 1 . .
Cl Cl3 -0.15104(7) 0.33055(14) 0.03837(7) 0.0326(4) Uani d . 1 . .
Cl Cl4 -0.00275(7) 0.46106(13) 0.13481(6) 0.0285(4) Uani d . 1 . .
Cl Cl5 0.11965(6) 0.60874(13) 0.10147(6) 0.0260(3) Uani d . 1 . .
Cl Cl6 -0.00047(7) 0.24526(12) 0.02539(7) 0.0279(3) Uani d . 1 . .
Cl Cl7 0.12119(6) 0.38933(12) -0.00637(6) 0.0250(3) Uani d . 1 . .
W W4 0.489027(11) 0.86558(2) 0.037684(10) 0.02094(6) Uani d . 1 . .
W W5 0.556063(11) 1.05107(2) 0.079812(10) 0.02201(6) Uani d . 1 . .
W W6 0.431115(11) 1.06340(2) 0.014804(10) 0.02046(6) Uani d . 1 . .
Cl Cl8 0.47681(8) 0.69039(14) 0.08869(8) 0.0422(4) Uani d . 1 . .
Cl Cl9 0.63153(8) 1.11456(16) 0.18417(7) 0.0481(5) Uani d . 1 . .
Cl Cl10 0.33976(7) 1.14363(14) 0.03380(7) 0.0345(4) Uani d . 1 . .
Cl Cl11 0.50170(7) 0.76229(13) -0.05435(7) 0.0302(4) Uani d . 1 . .
Cl Cl12 0.60829(7) 0.85910(13) 0.09760(6) 0.0302(4) Uani d . 1 . .
Cl Cl13 0.37024(7) 0.88263(13) -0.02667(6) 0.0268(3) Uani d . 1 . .
Cl Cl14 0.47682(7) 0.98226(13) 0.12583(6) 0.0285(4) Uani d . 1 . .
N N1 0.3435(2) 0.4729(4) 0.1301(2) 0.0263(12) Uani d D 1 A .
C C1 0.3147(3) 0.4108(5) 0.1725(3) 0.0346(16) Uani d D 1 . .
H H1A 0.2706 0.4406 0.1625 0.042 Uiso calc R 1 . .
H H1B 0.3408 0.4296 0.2183 0.042 Uiso calc R 1 . .
C C2 0.3107(3) 0.2810(5) 0.1656(3) 0.0440(19) Uani d D 1 . .
H H2A 0.2716 0.2599 0.1277 0.053 Uiso calc R 1 . .
H H2B 0.3489 0.2524 0.1582 0.053 Uiso calc R 1 . .
C C3 0.3080(3) 0.2265(6) 0.2260(3) 0.0443(19) Uani d D 1 . .
H H3A 0.3504 0.2365 0.2620 0.053 Uiso calc R 1 . .
H H3B 0.2753 0.2670 0.2380 0.053 Uiso calc R 1 . .
C C4 0.2917(4) 0.1028(6) 0.2190(3) 0.077(3) Uani d D 1 . .
H H4A 0.2911 0.0736 0.2599 0.115 Uiso calc R 1 . .
H H4B 0.3242 0.0616 0.2081 0.115 Uiso calc R 1 . .
H H4C 0.2491 0.0921 0.1845 0.115 Uiso calc R 1 . .
C C5 0.3004(3) 0.4548(5) 0.0597(2) 0.0308(15) Uani d D 1 . .
H H5A 0.2558 0.4763 0.0541 0.037 Uiso calc R 1 . .
H H5B 0.3000 0.3725 0.0502 0.037 Uiso calc R 1 . .
C C6 0.3182(3) 0.5198(5) 0.0089(3) 0.0342(16) Uani d D 1 . .
H H6A 0.2777 0.5435 -0.0266 0.041 Uiso calc R 1 . .
H H6B 0.3418 0.5897 0.0294 0.041 Uiso calc R 1 . .
C C7 0.3593(3) 0.4544(6) -0.0207(3) 0.0440(19) Uani d D 1 . .
H H7A 0.4031 0.4429 0.0129 0.053 Uiso calc R 1 . .
H H7B 0.3399 0.3785 -0.0348 0.053 Uiso calc R 1 . .
C C8 0.3649(3) 0.5150(6) -0.0775(3) 0.061(2) Uani d D 1 . .
H H8A 0.3916 0.4700 -0.0947 0.092 Uiso calc R 1 . .
H H8B 0.3849 0.5896 -0.0636 0.092 Uiso calc R 1 . .
H H8C 0.3218 0.5251 -0.1113 0.092 Uiso calc R 1 . .
C C9 0.3488(2) 0.5979(5) 0.1488(2) 0.0237(14) Uani d D 1 . .
H H9A 0.3763 0.6044 0.1954 0.028 Uiso calc R 1 . .
H H9B 0.3711 0.6383 0.1243 0.028 Uiso calc R 1 . .
C C10 0.2854(3) 0.6578(5) 0.1369(3) 0.0340(16) Uani d D 1 . .
H H10A 0.2649 0.6246 0.1652 0.041 Uiso calc R 1 . .
H H10B 0.2557 0.6464 0.0913 0.041 Uiso calc R 1 . .
C C11 0.2962(3) 0.7850(5) 0.1507(3) 0.0383(17) Uani d D 1 . .
H H11A 0.2556 0.8191 0.1504 0.046 Uiso calc R 1 . .
H H11B 0.3296 0.7952 0.1947 0.046 Uiso calc R 1 . .
C C12 0.3168(3) 0.8480(6) 0.1033(3) 0.055(2) Uani d D 1 . .
H H12A 0.3231 0.9285 0.1154 0.083 Uiso calc R 1 . .
H H12B 0.2833 0.8408 0.0597 0.083 Uiso calc R 1 . .
H H12C 0.3574 0.8159 0.1038 0.083 Uiso calc R 1 . .
C C13 0.4105(2) 0.4298(5) 0.1412(2) 0.0318(15) Uani d DU 1 . .
H H13A 0.4322 0.4860 0.1233 0.048 Uiso calc PR 0.555(11) A 1
H H13B 0.4064 0.3582 0.1166 0.048 Uiso calc PR 0.555(11) A 1
H H13C 0.4247 0.4639 0.1082 0.048 Uiso calc PR 0.445(11) A 2
H H13D 0.4084 0.3464 0.1346 0.048 Uiso calc PR 0.445(11) A 2
C C14 0.4544(6) 0.4072(13) 0.2131(6) 0.035(4) Uani d PDU 0.555(11) A 1
H H14A 0.4622 0.4795 0.2376 0.041 Uiso calc PR 0.555(11) A 1
H H14B 0.4323 0.3544 0.2325 0.041 Uiso calc PR 0.555(11) A 1
C C15 0.5189(7) 0.3559(16) 0.2183(13) 0.037(5) Uani d PDU 0.555(11) A 1
H H15A 0.5437 0.3341 0.2639 0.044 Uiso calc PR 0.555(11) A 1
H H15B 0.5106 0.2858 0.1917 0.044 Uiso calc PR 0.555(11) A 1
C C16 0.5591(5) 0.4353(11) 0.1964(6) 0.063(5) Uani d PDU 0.555(11) A 1
H H16A 0.5990 0.3970 0.1994 0.094 Uiso calc PR 0.555(11) A 1
H H16B 0.5698 0.5030 0.2241 0.094 Uiso calc PR 0.555(11) A 1
H H16C 0.5347 0.4580 0.1514 0.094 Uiso calc PR 0.555(11) A 1
C C14A 0.4620(8) 0.4559(16) 0.2091(7) 0.043(5) Uani d PDU 0.445(11) A 2
H H14C 0.4753 0.5366 0.2117 0.052 Uiso calc PR 0.445(11) A 2
H H14D 0.4440 0.4420 0.2427 0.052 Uiso calc PR 0.445(11) A 2
C C15A 0.5203(9) 0.378(2) 0.2205(18) 0.054(7) Uani d PDU 0.445(11) A 2
H H15C 0.5340 0.3857 0.1834 0.064 Uiso calc PR 0.445(11) A 2
H H15D 0.5566 0.4041 0.2599 0.064 Uiso calc PR 0.445(11) A 2
C C16A 0.5064(9) 0.2560(14) 0.2284(8) 0.073(6) Uani d PDU 0.445(11) A 2
H H16D 0.5452 0.2105 0.2356 0.109 Uiso calc PR 0.445(11) A 2
H H16E 0.4712 0.2295 0.1892 0.109 Uiso calc PR 0.445(11) A 2
H H16F 0.4937 0.2480 0.2657 0.109 Uiso calc PR 0.445(11) A 2
N N2 0.1419(2) 0.5124(4) 0.3572(2) 0.0241(11) Uani d . 1 . .
C C17 0.1525(3) 0.3975(5) 0.3331(3) 0.0309(15) Uani d . 1 . .
H H17A 0.1364 0.4005 0.2852 0.037 Uiso calc R 1 . .
H H17B 0.1258 0.3414 0.3447 0.037 Uiso calc R 1 . .
C C18 0.2211(3) 0.3546(5) 0.3580(3) 0.0346(16) Uani d . 1 . .
H H18A 0.2409 0.3635 0.4056 0.041 Uiso calc R 1 . .
H H18B 0.2468 0.3997 0.3388 0.041 Uiso calc R 1 . .
C C19 0.2219(3) 0.2286(5) 0.3400(3) 0.0366(17) Uani d . 1 . .
H H19A 0.1983 0.2200 0.2927 0.044 Uiso calc R 1 . .
H H19B 0.2672 0.2050 0.3504 0.044 Uiso calc R 1 . .
C C20 0.1918(3) 0.1497(6) 0.3747(3) 0.049(2) Uani d . 1 . .
H H20A 0.1937 0.0713 0.3607 0.073 Uiso calc R 1 . .
H H20B 0.1467 0.1715 0.3641 0.073 Uiso calc R 1 . .
H H20C 0.2158 0.1556 0.4216 0.073 Uiso calc R 1 . .
C C21 0.1640(3) 0.5136(5) 0.4299(2) 0.0301(15) Uani d . 1 . .
H H21A 0.1532 0.5888 0.4430 0.036 Uiso calc R 1 . .
H H21B 0.2117 0.5065 0.4484 0.036 Uiso calc R 1 . .
C C22 0.1363(3) 0.4224(6) 0.4605(3) 0.0450(19) Uani d . 1 . .
H H22A 0.1490 0.3464 0.4502 0.054 Uiso calc R 1 . .
H H22B 0.0886 0.4269 0.4418 0.054 Uiso calc R 1 . .
C C23 0.1604(3) 0.4363(6) 0.5339(3) 0.0391(17) Uani d . 1 . .
H H23A 0.1496 0.3667 0.5527 0.047 Uiso calc R 1 . .
H H23B 0.2080 0.4438 0.5515 0.047 Uiso calc R 1 . .
C C24 0.1322(4) 0.5374(6) 0.5550(3) 0.057(2) Uani d . 1 . .
H H24A 0.1499 0.5418 0.6024 0.086 Uiso calc R 1 . .
H H24B 0.0851 0.5295 0.5391 0.086 Uiso calc R 1 . .
H H24C 0.1431 0.6069 0.5372 0.086 Uiso calc R 1 . .
C C25 0.0688(3) 0.5328(5) 0.3244(3) 0.0324(16) Uani d . 1 . .
H H25A 0.0563 0.5248 0.2771 0.039 Uiso calc R 1 . .
H H25B 0.0465 0.4718 0.3385 0.039 Uiso calc R 1 . .
C C26 0.0437(3) 0.6457(5) 0.3371(3) 0.0404(17) Uani d . 1 . .
H H26A 0.0675 0.7084 0.3265 0.048 Uiso calc R 1 . .
H H26B 0.0504 0.6517 0.3835 0.048 Uiso calc R 1 . .
C C27 -0.0285(3) 0.6554(6) 0.2953(3) 0.0470(19) Uani d . 1 . .
H H27A -0.0434 0.7331 0.2998 0.056 Uiso calc R 1 . .
H H27B -0.0349 0.6442 0.2493 0.056 Uiso calc R 1 . .
C C28 -0.0691(3) 0.5708(6) 0.3132(4) 0.071(3) Uani d . 1 . .
H H28A -0.1146 0.5807 0.2848 0.107 Uiso calc R 1 . .
H H28B -0.0641 0.5827 0.3584 0.107 Uiso calc R 1 . .
H H28C -0.0552 0.4935 0.3082 0.107 Uiso calc R 1 . .
C C29 0.1799(3) 0.6055(5) 0.3419(3) 0.0323(16) Uani d . 1 . .
H H29A 0.2264 0.5863 0.3626 0.039 Uiso calc R 1 . .
H H29B 0.1730 0.6766 0.3621 0.039 Uiso calc R 1 . .
C C30 0.1643(3) 0.6291(6) 0.2702(3) 0.0403(17) Uani d . 1 . .
H H30A 0.1172 0.6416 0.2477 0.048 Uiso calc R 1 . .
H H30B 0.1765 0.5624 0.2502 0.048 Uiso calc R 1 . .
C C31 0.2013(3) 0.7347(6) 0.2623(3) 0.0434(18) Uani d . 1 . .
H H31A 0.2481 0.7215 0.2863 0.052 Uiso calc R 1 . .
H H31B 0.1941 0.7427 0.2159 0.052 Uiso calc R 1 . .
C C32 0.1839(4) 0.8414(6) 0.2845(4) 0.081(3) Uani d . 1 . .
H H32A 0.2101 0.9031 0.2777 0.121 Uiso calc R 1 . .
H H32B 0.1918 0.8357 0.3307 0.121 Uiso calc R 1 . .
H H32C 0.1380 0.8573 0.2599 0.121 Uiso calc R 1 . .

loop_
_atom_site_aniso_label
_atom_site_aniso_U_11
_atom_site_aniso_U_22
_atom_site_aniso_U_33
_atom_site_aniso_U_12
_atom_site_aniso_U_13
_atom_site_aniso_U_23
W1 0.01714(12) 0.02436(14) 0.01831(12) 0.00064(11) 0.00554(10) 0.00179(10)
W2 0.01866(13) 0.02461(15) 0.01960(12) 0.00046(11) 0.00745(10) -0.00325(10)
W3 0.01668(12) 0.02333(14) 0.01932(12) -0.00061(11) 0.00678(10) 0.00118(10)
Cl1 0.0265(8) 0.0449(11) 0.0303(8) 0.0060(8) 0.0043(7) 0.0122(8)
Cl2 0.0381(10) 0.0380(10) 0.0342(8) 0.0058(8) 0.0092(7) -0.0147(8)
Cl3 0.0247(8) 0.0392(10) 0.0361(8) -0.0026(7) 0.0140(7) 0.0081(8)
Cl4 0.0303(8) 0.0378(10) 0.0192(7) -0.0012(7) 0.0113(6) 0.0020(7)
Cl5 0.0211(7) 0.0312(9) 0.0221(7) -0.0052(7) 0.0042(6) -0.0048(7)
Cl6 0.0260(8) 0.0225(8) 0.0334(8) 0.0009(7) 0.0094(7) 0.0037(7)
Cl7 0.0202(7) 0.0283(9) 0.0263(7) 0.0042(6) 0.0085(6) -0.0007(7)
W4 0.02044(13) 0.02468(14) 0.01888(12) -0.00077(11) 0.00879(10) 0.00346(11)
W5 0.02025(13) 0.03016(16) 0.01508(11) -0.00390(11) 0.00609(10) -0.00129(11)
W6 0.01891(12) 0.02552(15) 0.01830(12) -0.00058(11) 0.00859(10) 0.00120(11)
Cl8 0.0431(10) 0.0356(10) 0.0545(10) 0.0012(8) 0.0260(9) 0.0178(9)
Cl9 0.0441(10) 0.0721(14) 0.0198(8) -0.0226(10) 0.0029(7) -0.0096(9)
Cl10 0.0320(9) 0.0382(10) 0.0400(9) 0.0054(8) 0.0213(7) -0.0007(8)
Cl11 0.0358(9) 0.0246(9) 0.0345(8) -0.0054(7) 0.0182(7) -0.0076(7)
Cl12 0.0241(8) 0.0386(10) 0.0263(7) 0.0052(7) 0.0075(6) 0.0132(7)
Cl13 0.0221(8) 0.0335(9) 0.0258(7) -0.0069(7) 0.0105(6) -0.0020(7)
Cl14 0.0297(8) 0.0406(10) 0.0168(7) -0.0040(7) 0.0108(6) -0.0004(7)
N1 0.021(3) 0.037(3) 0.025(3) -0.002(2) 0.014(2) -0.005(2)
C1 0.036(4) 0.046(5) 0.030(3) -0.011(3) 0.021(3) -0.006(3)
C2 0.055(5) 0.049(5) 0.039(4) -0.006(4) 0.031(4) -0.002(4)
C3 0.051(5) 0.052(5) 0.037(4) 0.001(4) 0.025(3) 0.004(4)
C4 0.139(9) 0.046(6) 0.058(5) -0.002(6) 0.051(6) 0.000(4)
C5 0.024(3) 0.042(4) 0.023(3) -0.005(3) 0.006(3) -0.010(3)
C6 0.026(4) 0.046(5) 0.025(3) -0.001(3) 0.004(3) 0.001(3)
C7 0.049(4) 0.061(5) 0.028(3) 0.003(4) 0.021(3) -0.002(4)
C8 0.073(6) 0.080(7) 0.036(4) -0.008(5) 0.028(4) -0.002(4)
C9 0.023(3) 0.030(4) 0.020(3) -0.002(3) 0.010(3) -0.008(3)
C10 0.028(4) 0.045(5) 0.032(3) -0.005(3) 0.014(3) -0.003(3)
C11 0.038(4) 0.039(4) 0.047(4) -0.001(3) 0.027(3) 0.005(3)
C12 0.062(5) 0.048(5) 0.071(5) 0.007(4) 0.044(4) 0.003(4)
C13 0.025(3) 0.044(4) 0.026(3) 0.005(3) 0.009(3) -0.005(3)
C14 0.034(7) 0.041(10) 0.027(6) 0.008(7) 0.010(5) 0.003(6)
C15 0.038(7) 0.051(11) 0.022(8) 0.011(7) 0.013(6) -0.002(8)
C16 0.024(7) 0.090(12) 0.063(9) 0.011(7) 0.004(6) 0.038(8)
C14A 0.035(9) 0.057(12) 0.034(8) 0.008(8) 0.010(6) -0.001(9)
C15A 0.044(11) 0.079(13) 0.036(13) 0.021(10) 0.012(9) 0.005(12)
C16A 0.083(15) 0.069(11) 0.049(10) 0.041(11) 0.005(10) 0.009(11)
N2 0.024(3) 0.029(3) 0.018(2) -0.001(2) 0.007(2) -0.002(2)
C17 0.028(4) 0.034(4) 0.028(3) 0.001(3) 0.007(3) -0.002(3)
C18 0.024(3) 0.035(4) 0.039(4) 0.005(3) 0.005(3) -0.001(3)
C19 0.037(4) 0.041(5) 0.032(3) 0.010(3) 0.013(3) 0.004(3)
C20 0.052(5) 0.042(5) 0.056(4) 0.007(4) 0.025(4) 0.012(4)
C21 0.037(4) 0.030(4) 0.016(3) -0.006(3) 0.002(3) -0.001(3)
C22 0.068(5) 0.043(5) 0.027(3) -0.010(4) 0.021(3) 0.005(3)
C23 0.043(4) 0.042(5) 0.036(4) 0.001(4) 0.019(3) 0.011(3)
C24 0.079(6) 0.058(6) 0.045(4) 0.011(5) 0.035(4) 0.006(4)
C25 0.033(4) 0.036(4) 0.031(3) 0.005(3) 0.015(3) 0.001(3)
C26 0.045(4) 0.039(4) 0.041(4) 0.004(4) 0.021(3) -0.001(3)
C27 0.042(4) 0.036(5) 0.061(5) 0.014(4) 0.018(4) 0.005(4)
C28 0.042(5) 0.059(6) 0.106(7) -0.001(4) 0.020(5) -0.003(5)
C29 0.031(4) 0.037(4) 0.026(3) -0.006(3) 0.008(3) -0.002(3)
C30 0.049(4) 0.044(5) 0.033(4) -0.003(4) 0.021(3) 0.000(3)
C31 0.047(4) 0.053(5) 0.036(4) -0.010(4) 0.022(3) 0.006(4)
C32 0.122(9) 0.044(6) 0.102(7) -0.003(6) 0.071(6) 0.003(5)

loop_
_atom_type_symbol
_atom_type_description
_atom_type_scat_dispersion_real
_atom_type_scat_dispersion_imag
_atom_type_scat_source
C C 0.0033 0.0016 'International Tables Vol C Tables 4.2.6.8 and 6.1.1.4'
H H 0 0 'International Tables Vol C Tables 4.2.6.8 and 6.1.1.4'
Cl Cl 0.1484 0.1585 'International Tables Vol C Tables 4.2.6.8 and 6.1.1.4'
N N 0.0061 0.0033 'International Tables Vol C Tables 4.2.6.8 and 6.1.1.4'
W W -0.849 6.8722 'International Tables Vol C Tables 4.2.6.8 and 6.1.1.4'

loop_
_geom_angle_atom_site_label_1
_geom_angle_atom_site_label_2
_geom_angle_atom_site_label_3
_geom_angle_site_symmetry_1
_geom_angle_site_symmetry_3
_geom_angle
_geom_angle_publ_flag
Cl1 W1 Cl5 . . 90.05(5) ?
Cl1 W1 Cl7 . . 91.89(5) ?
Cl5 W1 Cl7 . . 90.22(5) ?
Cl1 W1 Cl6 . . 94.07(5) ?
Cl5 W1 Cl6 . . 175.82(5) ?
Cl7 W1 Cl6 . . 88.96(5) ?
Cl1 W1 Cl4 . . 91.53(5) ?
Cl5 W1 Cl4 . . 90.58(5) ?
Cl7 W1 Cl4 . . 176.49(4) ?
Cl6 W1 Cl4 . . 90.00(5) ?
Cl1 W1 W2 . . 133.27(4) ?
Cl5 W1 W2 . . 58.39(3) ?
Cl7 W1 W2 . . 119.02(3) ?
Cl6 W1 W2 . . 118.65(3) ?
Cl4 W1 W2 . . 58.75(3) ?
Cl1 W1 W3 . 3_565 133.53(4) ?
Cl5 W1 W3 . 3_565 58.29(3) ?
Cl7 W1 W3 . 3_565 58.63(3) ?
Cl6 W1 W3 . 3_565 117.95(3) ?
Cl4 W1 W3 . 3_565 119.14(4) ?
W2 W1 W3 . 3_565 60.406(9) ?
Cl1 W1 W3 . . 136.25(4) ?
Cl5 W1 W3 . . 118.39(3) ?
Cl7 W1 W3 . . 118.39(3) ?
Cl6 W1 W3 . . 58.66(3) ?
Cl4 W1 W3 . . 58.31(3) ?
W2 W1 W3 . . 60.018(9) ?
W3 W1 W3 3_565 . 90.186(10) ?
Cl1 W1 W2 . 3_565 136.53(4) ?
Cl5 W1 W2 . 3_565 118.19(3) ?
Cl7 W1 W2 . 3_565 58.32(3) ?
Cl6 W1 W2 . 3_565 58.04(3) ?
Cl4 W1 W2 . 3_565 118.38(3) ?
W2 W1 W2 . 3_565 90.170(10) ?
W3 W1 W2 3_565 3_565 59.914(9) ?
W3 W1 W2 . 3_565 60.073(8) ?
Cl2 W2 Cl6 . 3_565 94.38(5) ?
Cl2 W2 Cl5 . . 90.48(5) ?
Cl6 W2 Cl5 3_565 . 89.77(5) ?
Cl2 W2 Cl7 . 3_565 93.37(5) ?
Cl6 W2 Cl7 3_565 3_565 89.20(5) ?
Cl5 W2 Cl7 . 3_565 176.08(5) ?
Cl2 W2 Cl4 . . 89.48(5) ?
Cl6 W2 Cl4 3_565 . 176.12(5) ?
Cl5 W2 Cl4 . . 90.58(5) ?
Cl7 W2 Cl4 3_565 . 90.19(5) ?
Cl2 W2 W1 . . 132.14(4) ?
Cl6 W2 W1 3_565 . 118.60(4) ?
Cl5 W2 W1 . . 58.60(3) ?
Cl7 W2 W1 3_565 . 118.81(3) ?
Cl4 W2 W1 . . 58.54(3) ?
Cl2 W2 W3 . . 134.11(4) ?
Cl6 W2 W3 3_565 . 118.27(3) ?
Cl5 W2 W3 . . 118.83(4) ?
Cl7 W2 W3 3_565 . 58.58(3) ?
Cl4 W2 W3 . . 58.32(3) ?
W1 W2 W3 . . 60.247(9) ?
Cl2 W2 W1 . 3_565 138.02(4) ?
Cl6 W2 W1 3_565 3_565 58.47(3) ?
Cl5 W2 W1 . 3_565 118.05(3) ?
Cl7 W2 W1 3_565 3_565 58.30(3) ?
Cl4 W2 W1 . 3_565 118.11(3) ?
W1 W2 W1 . 3_565 89.829(10) ?
W3 W2 W1 . 3_565 59.802(9) ?
Cl2 W2 W3 . 3_565 135.74(4) ?
Cl6 W2 W3 3_565 3_565 58.73(3) ?
Cl5 W2 W3 . 3_565 58.17(3) ?
Cl7 W2 W3 3_565 3_565 118.19(3) ?
Cl4 W2 W3 . 3_565 118.40(3) ?
W1 W2 W3 . 3_565 59.881(9) ?
W3 W2 W3 . 3_565 90.016(10) ?
W1 W2 W3 3_565 3_565 59.891(8) ?
Cl3 W3 Cl5 . 3_565 91.46(5) ?
Cl3 W3 Cl4 . . 92.07(5) ?
Cl5 W3 Cl4 3_565 . 176.43(5) ?
Cl3 W3 Cl7 . 3_565 90.05(5) ?
Cl5 W3 Cl7 3_565 3_565 90.25(5) ?
Cl4 W3 Cl7 . 3_565 90.31(5) ?
Cl3 W3 Cl6 . . 94.62(5) ?
Cl5 W3 Cl6 3_565 . 89.29(5) ?
Cl4 W3 Cl6 . . 89.86(5) ?
Cl7 W3 Cl6 3_565 . 175.31(5) ?
Cl3 W3 W1 . 3_565 133.26(4) ?
Cl5 W3 W1 3_565 3_565 58.56(3) ?
Cl4 W3 W1 . 3_565 118.97(4) ?
Cl7 W3 W1 3_565 3_565 58.41(3) ?
Cl6 W3 W1 . 3_565 117.60(3) ?
Cl3 W3 W2 . . 133.75(4) ?
Cl5 W3 W2 3_565 . 118.83(3) ?
Cl4 W3 W2 . . 58.71(3) ?
Cl7 W3 W2 3_565 . 58.39(3) ?
Cl6 W3 W2 . . 117.97(3) ?
W1 W3 W2 3_565 . 60.284(9) ?
Cl3 W3 W1 . . 136.91(4) ?
Cl5 W3 W1 3_565 . 118.26(3) ?
Cl4 W3 W1 . . 58.48(3) ?
Cl7 W3 W1 3_565 . 118.10(3) ?
Cl6 W3 W1 . . 58.26(3) ?
W1 W3 W1 3_565 . 89.812(10) ?
W2 W3 W1 . . 59.736(9) ?
Cl3 W3 W2 . 3_565 136.21(4) ?
Cl5 W3 W2 3_565 3_565 58.23(3) ?
Cl4 W3 W2 . 3_565 118.51(3) ?
Cl7 W3 W2 3_565 3_565 118.10(3) ?
Cl6 W3 W2 . 3_565 57.90(3) ?
W1 W3 W2 3_565 3_565 59.711(9) ?
W2 W3 W2 . 3_565 89.984(10) ?
W1 W3 W2 . 3_565 60.033(8) ?
W3 Cl4 W1 . . 63.21(3) ?
W3 Cl4 W2 . . 62.97(3) ?
W1 Cl4 W2 . . 62.70(3) ?
W3 Cl5 W2 3_565 . 63.60(3) ?
W3 Cl5 W1 3_565 . 63.15(3) ?
W2 Cl5 W1 . . 63.00(3) ?
W2 Cl6 W1 3_565 . 63.50(4) ?
W2 Cl6 W3 3_565 . 63.37(4) ?
W1 Cl6 W3 . . 63.08(4) ?
W1 Cl7 W2 . 3_565 63.37(3) ?
W1 Cl7 W3 . 3_565 62.96(3) ?
W2 Cl7 W3 3_565 3_565 63.03(3) ?
Cl8 W4 Cl12 . . 90.62(5) ?
Cl8 W4 Cl11 . . 92.35(5) ?
Cl12 W4 Cl11 . . 89.63(5) ?
Cl8 W4 Cl14 . . 91.82(5) ?
Cl12 W4 Cl14 . . 90.54(5) ?
Cl11 W4 Cl14 . . 175.82(5) ?
Cl8 W4 Cl13 . . 93.04(5) ?
Cl12 W4 Cl13 . . 176.30(5) ?
Cl11 W4 Cl13 . . 89.69(5) ?
Cl14 W4 Cl13 . . 89.88(5) ?
Cl8 W4 W5 . . 133.96(4) ?
Cl12 W4 W5 . . 58.71(4) ?
Cl11 W4 W5 . . 118.30(4) ?
Cl14 W4 W5 . . 58.47(3) ?
Cl13 W4 W5 . . 118.62(4) ?
Cl8 W4 W5 . 3_675 136.16(4) ?
Cl12 W4 W5 . 3_675 118.44(3) ?
Cl11 W4 W5 . 3_675 58.55(4) ?
Cl14 W4 W5 . 3_675 117.88(3) ?
Cl13 W4 W5 . 3_675 58.25(3) ?
W5 W4 W5 . 3_675 89.878(10) ?
Cl8 W4 W6 . . 135.48(4) ?
Cl12 W4 W6 . . 118.81(4) ?
Cl11 W4 W6 . . 118.37(4) ?
Cl14 W4 W6 . . 58.06(3) ?
Cl13 W4 W6 . . 58.52(4) ?
W5 W4 W6 . . 60.115(9) ?
W5 W4 W6 3_675 . 59.833(9) ?
Cl8 W4 W6 . 3_675 134.48(4) ?
Cl12 W4 W6 . 3_675 58.39(3) ?
Cl11 W4 W6 . 3_675 58.43(3) ?
Cl14 W4 W6 . 3_675 118.33(3) ?
Cl13 W4 W6 . 3_675 118.30(3) ?
W5 W4 W6 . 3_675 59.885(9) ?
W5 W4 W6 3_675 3_675 60.059(8) ?
W6 W4 W6 . 3_675 90.028(10) ?
Cl9 W5 Cl13 . 3_675 90.88(5) ?
Cl9 W5 Cl14 . . 92.82(5) ?
Cl13 W5 Cl14 3_675 . 176.26(4) ?
Cl9 W5 Cl11 . 3_675 93.40(6) ?
Cl13 W5 Cl11 3_675 3_675 89.73(5) ?
Cl14 W5 Cl11 . 3_675 89.52(5) ?
Cl9 W5 Cl12 . . 90.72(6) ?
Cl13 W5 Cl12 3_675 . 90.25(5) ?
Cl14 W5 Cl12 . . 90.23(5) ?
Cl11 W5 Cl12 3_675 . 175.88(5) ?
Cl9 W5 W6 . 3_675 133.42(5) ?
Cl13 W5 W6 3_675 3_675 58.73(3) ?
Cl14 W5 W6 . 3_675 118.61(3) ?
Cl11 W5 W6 3_675 3_675 118.36(3) ?
Cl12 W5 W6 . 3_675 58.33(3) ?
Cl9 W5 W4 . . 134.44(4) ?
Cl13 W5 W4 3_675 . 118.89(3) ?
Cl14 W5 W4 . . 58.46(3) ?
Cl11 W5 W4 3_675 . 118.35(3) ?
Cl12 W5 W4 . . 58.23(3) ?
W6 W5 W4 3_675 . 60.165(9) ?
Cl9 W5 W4 . 3_675 135.40(4) ?
Cl13 W5 W4 3_675 3_675 58.61(3) ?
Cl14 W5 W4 . 3_675 118.02(3) ?
Cl11 W5 W4 3_675 3_675 58.27(3) ?
Cl12 W5 W4 . 3_675 118.42(3) ?
W6 W5 W4 3_675 3_675 60.107(9) ?
W4 W5 W4 . 3_675 90.121(10) ?
Cl9 W5 W6 . . 136.42(5) ?
Cl13 W5 W6 3_675 . 118.60(3) ?
Cl14 W5 W6 . . 58.03(3) ?
Cl11 W5 W6 3_675 . 58.32(3) ?
Cl12 W5 W6 . . 118.26(3) ?
W6 W5 W6 3_675 . 90.151(10) ?
W4 W5 W6 . . 60.048(9) ?
W4 W5 W6 3_675 . 59.994(8) ?
Cl10 W6 Cl14 . . 91.72(5) ?
Cl10 W6 Cl12 . 3_675 91.95(5) ?
Cl14 W6 Cl12 . 3_675 176.30(5) ?
Cl10 W6 Cl11 . 3_675 93.03(5) ?
Cl14 W6 Cl11 . 3_675 89.91(5) ?
Cl12 W6 Cl11 3_675 3_675 89.47(5) ?
Cl10 W6 Cl13 . . 91.07(5) ?
Cl14 W6 Cl13 . . 90.14(5) ?
Cl12 W6 Cl13 3_675 . 90.21(5) ?
Cl11 W6 Cl13 3_675 . 175.89(5) ?
Cl10 W6 W5 . 3_675 134.39(4) ?
Cl14 W6 W5 . 3_675 118.59(4) ?
Cl12 W6 W5 3_675 3_675 58.70(4) ?
Cl11 W6 W5 3_675 3_675 118.23(3) ?
Cl13 W6 W5 . 3_675 58.31(3) ?
Cl10 W6 W4 . . 134.26(4) ?
Cl14 W6 W4 . . 58.54(4) ?
Cl12 W6 W4 3_675 . 118.74(4) ?
Cl11 W6 W4 3_675 . 118.29(4) ?
Cl13 W6 W4 . . 58.46(3) ?
W5 W6 W4 3_675 . 60.061(9) ?
Cl10 W6 W4 . 3_675 135.76(4) ?
Cl14 W6 W4 . 3_675 118.46(3) ?
Cl12 W6 W4 3_675 3_675 58.26(3) ?
Cl11 W6 W4 3_675 3_675 58.30(3) ?
Cl13 W6 W4 . 3_675 118.25(3) ?
W5 W6 W4 3_675 3_675 59.949(9) ?
W4 W6 W4 . 3_675 89.971(10) ?
Cl10 W6 W5 . . 135.75(4) ?
Cl14 W6 W5 . . 58.52(3) ?
Cl12 W6 W5 3_675 . 118.20(3) ?
Cl11 W6 W5 3_675 . 58.47(4) ?
Cl13 W6 W5 . . 118.28(3) ?
W5 W6 W5 3_675 . 89.849(10) ?
W4 W6 W5 . . 59.837(9) ?
W4 W6 W5 3_675 . 59.945(8) ?
W4 Cl11 W6 . 3_675 63.27(3) ?
W4 Cl11 W5 . 3_675 63.18(4) ?
W6 Cl11 W5 3_675 3_675 63.21(4) ?
W4 Cl12 W6 . 3_675 63.35(3) ?
W4 Cl12 W5 . . 63.06(3) ?
W6 Cl12 W5 3_675 . 62.97(3) ?
W5 Cl13 W4 3_675 . 63.14(3) ?
W5 Cl13 W6 3_675 . 62.95(3) ?
W4 Cl13 W6 . . 63.01(3) ?
W6 Cl14 W4 . . 63.40(3) ?
W6 Cl14 W5 . . 63.44(3) ?
W4 Cl14 W5 . . 63.06(3) ?
C13 N1 C5 . . 109.0(4) ?
C13 N1 C1 . . 111.4(4) ?
C5 N1 C1 . . 108.9(4) ?
C13 N1 C9 . . 108.1(4) ?
C5 N1 C9 . . 111.9(4) ?
C1 N1 C9 . . 107.5(4) ?
N1 C1 C2 . . 116.1(5) ?
N1 C1 H1A . . 108.3 ?
C2 C1 H1A . . 108.3 ?
N1 C1 H1B . . 108.3 ?
C2 C1 H1B . . 108.3 ?
H1A C1 H1B . . 107.4 ?
C3 C2 C1 . . 110.7(5) ?
C3 C2 H2A . . 109.5 ?
C1 C2 H2A . . 109.5 ?
C3 C2 H2B . . 109.5 ?
C1 C2 H2B . . 109.5 ?
H2A C2 H2B . . 108.1 ?
C4 C3 C2 . . 114.2(5) ?
C4 C3 H3A . . 108.7 ?
C2 C3 H3A . . 108.7 ?
C4 C3 H3B . . 108.7 ?
C2 C3 H3B . . 108.7 ?
H3A C3 H3B . . 107.6 ?
C3 C4 H4A . . 109.5 ?
C3 C4 H4B . . 109.5 ?
H4A C4 H4B . . 109.5 ?
C3 C4 H4C . . 109.5 ?
H4A C4 H4C . . 109.5 ?
H4B C4 H4C . . 109.5 ?
N1 C5 C6 . . 116.9(4) ?
N1 C5 H5A . . 108.1 ?
C6 C5 H5A . . 108.1 ?
N1 C5 H5B . . 108.1 ?
C6 C5 H5B . . 108.1 ?
H5A C5 H5B . . 107.3 ?
C7 C6 C5 . . 115.8(5) ?
C7 C6 H6A . . 108.3 ?
C5 C6 H6A . . 108.3 ?
C7 C6 H6B . . 108.3 ?
C5 C6 H6B . . 108.3 ?
H6A C6 H6B . . 107.4 ?
C8 C7 C6 . . 112.5(6) ?
C8 C7 H7A . . 109.1 ?
C6 C7 H7A . . 109.1 ?
C8 C7 H7B . . 109.1 ?
C6 C7 H7B . . 109.1 ?
H7A C7 H7B . . 107.8 ?
C7 C8 H8A . . 109.5 ?
C7 C8 H8B . . 109.5 ?
H8A C8 H8B . . 109.5 ?
C7 C8 H8C . . 109.5 ?
H8A C8 H8C . . 109.5 ?
H8B C8 H8C . . 109.5 ?
C10 C9 N1 . . 115.6(4) ?
C10 C9 H9A . . 108.4 ?
N1 C9 H9A . . 108.4 ?
C10 C9 H9B . . 108.4 ?
N1 C9 H9B . . 108.4 ?
H9A C9 H9B . . 107.5 ?
C9 C10 C11 . . 110.7(5) ?
C9 C10 H10A . . 109.5 ?
C11 C10 H10A . . 109.5 ?
C9 C10 H10B . . 109.5 ?
C11 C10 H10B . . 109.5 ?
H10A C10 H10B . . 108.1 ?
C12 C11 C10 . . 114.1(5) ?
C12 C11 H11A . . 108.7 ?
C10 C11 H11A . . 108.7 ?
C12 C11 H11B . . 108.7 ?
C10 C11 H11B . . 108.7 ?
H11A C11 H11B . . 107.6 ?
C11 C12 H12A . . 109.5 ?
C11 C12 H12B . . 109.5 ?
H12A C12 H12B . . 109.5 ?
C11 C12 H12C . . 109.5 ?
H12A C12 H12C . . 109.5 ?
H12B C12 H12C . . 109.5 ?
N1 C13 C14A . . 114.7(8) ?
N1 C13 C14 . . 115.2(7) ?
N1 C13 H13A . . 108.5 ?
C14A C13 H13A . . 88.1 ?
C14 C13 H13A . . 108.5 ?
N1 C13 H13B . . 108.5 ?
C14A C13 H13B . . 126.2 ?
C14 C13 H13B . . 108.5 ?
H13A C13 H13B . . 107.5 ?
N1 C13 H13C . . 108.6 ?
C14A C13 H13C . . 108.6 ?
C14 C13 H13C . . 125.6 ?
H13B C13 H13C . . 85.4 ?
N1 C13 H13D . . 108.6 ?
C14A C13 H13D . . 108.6 ?
C14 C13 H13D . . 87.7 ?
H13A C13 H13D . . 127.2 ?
H13C C13 H13D . . 107.6 ?
C15 C14 C13 . . 110.7(12) ?
C15 C14 H14A . . 109.5 ?
C13 C14 H14A . . 109.5 ?
C15 C14 H14B . . 109.5 ?
C13 C14 H14B . . 109.5 ?
H14A C14 H14B . . 108.1 ?
C16 C15 C14 . . 113.2(12) ?
C16 C15 H15A . . 108.9 ?
C14 C15 H15A . . 108.9 ?
C16 C15 H15B . . 108.9 ?
C14 C15 H15B . . 108.9 ?
H15A C15 H15B . . 107.8 ?
C15 C16 H16A . . 109.5 ?
C15 C16 H16B . . 109.5 ?
H16A C16 H16B . . 109.5 ?
C15 C16 H16C . . 109.5 ?
H16A C16 H16C . . 109.5 ?
H16B C16 H16C . . 109.5 ?
C15A C14A C13 . . 108.3(15) ?
C15A C14A H14C . . 110.0 ?
C13 C14A H14C . . 110.0 ?
C15A C14A H14D . . 110.0 ?
C13 C14A H14D . . 110.0 ?
H14C C14A H14D . . 108.4 ?
C16A C15A C14A . . 113.0(15) ?
C16A C15A H15C . . 109.0 ?
C14A C15A H15C . . 109.0 ?
C16A C15A H15D . . 109.0 ?
C14A C15A H15D . . 109.0 ?
H15C C15A H15D . . 107.8 ?
C15A C16A H16D . . 109.5 ?
C15A C16A H16E . . 109.5 ?
H16D C16A H16E . . 109.5 ?
C15A C16A H16F . . 109.5 ?
H16D C16A H16F . . 109.5 ?
H16E C16A H16F . . 109.5 ?
C29 N2 C17 . . 113.2(4) ?
C29 N2 C21 . . 104.8(4) ?
C17 N2 C21 . . 111.2(4) ?
C29 N2 C25 . . 111.7(4) ?
C17 N2 C25 . . 104.7(4) ?
C21 N2 C25 . . 111.4(4) ?
N2 C17 C18 . . 116.4(5) ?
N2 C17 H17A . . 108.2 ?
C18 C17 H17A . . 108.2 ?
N2 C17 H17B . . 108.2 ?
C18 C17 H17B . . 108.2 ?
H17A C17 H17B . . 107.3 ?
C17 C18 C19 . . 109.7(5) ?
C17 C18 H18A . . 109.7 ?
C19 C18 H18A . . 109.7 ?
C17 C18 H18B . . 109.7 ?
C19 C18 H18B . . 109.7 ?
H18A C18 H18B . . 108.2 ?
C20 C19 C18 . . 113.9(5) ?
C20 C19 H19A . . 108.8 ?
C18 C19 H19A . . 108.8 ?
C20 C19 H19B . . 108.8 ?
C18 C19 H19B . . 108.8 ?
H19A C19 H19B . . 107.7 ?
C19 C20 H20A . . 109.5 ?
C19 C20 H20B . . 109.5 ?
H20A C20 H20B . . 109.5 ?
C19 C20 H20C . . 109.5 ?
H20A C20 H20C . . 109.5 ?
H20B C20 H20C . . 109.5 ?
N2 C21 C22 . . 117.0(5) ?
N2 C21 H21A . . 108.1 ?
C22 C21 H21A . . 108.1 ?
N2 C21 H21B . . 108.1 ?
C22 C21 H21B . . 108.1 ?
H21A C21 H21B . . 107.3 ?
C21 C22 C23 . . 111.6(5) ?
C21 C22 H22A . . 109.3 ?
C23 C22 H22A . . 109.3 ?
C21 C22 H22B . . 109.3 ?
C23 C22 H22B . . 109.3 ?
H22A C22 H22B . . 108.0 ?
C24 C23 C22 . . 113.7(6) ?
C24 C23 H23A . . 108.8 ?
C22 C23 H23A . . 108.8 ?
C24 C23 H23B . . 108.8 ?
C22 C23 H23B . . 108.8 ?
H23A C23 H23B . . 107.7 ?
C23 C24 H24A . . 109.5 ?
C23 C24 H24B . . 109.5 ?
H24A C24 H24B . . 109.5 ?
C23 C24 H24C . . 109.5 ?
H24A C24 H24C . . 109.5 ?
H24B C24 H24C . . 109.5 ?
C26 C25 N2 . . 117.0(5) ?
C26 C25 H25A . . 108.1 ?
N2 C25 H25A . . 108.1 ?
C26 C25 H25B . . 108.1 ?
N2 C25 H25B . . 108.1 ?
H25A C25 H25B . . 107.3 ?
C25 C26 C27 . . 109.5(5) ?
C25 C26 H26A . . 109.8 ?
C27 C26 H26A . . 109.8 ?
C25 C26 H26B . . 109.8 ?
C27 C26 H26B . . 109.8 ?
H26A C26 H26B . . 108.2 ?
C28 C27 C26 . . 113.2(6) ?
C28 C27 H27A . . 108.9 ?
C26 C27 H27A . . 108.9 ?
C28 C27 H27B . . 108.9 ?
C26 C27 H27B . . 108.9 ?
H27A C27 H27B . . 107.8 ?
C27 C28 H28A . . 109.5 ?
C27 C28 H28B . . 109.5 ?
H28A C28 H28B . . 109.5 ?
C27 C28 H28C . . 109.5 ?
H28A C28 H28C . . 109.5 ?
H28B C28 H28C . . 109.5 ?
N2 C29 C30 . . 116.4(5) ?
N2 C29 H29A . . 108.2 ?
C30 C29 H29A . . 108.2 ?
N2 C29 H29B . . 108.2 ?
C30 C29 H29B . . 108.2 ?
H29A C29 H29B . . 107.3 ?
C29 C30 C31 . . 110.3(5) ?
C29 C30 H30A . . 109.6 ?
C31 C30 H30A . . 109.6 ?
C29 C30 H30B . . 109.6 ?
C31 C30 H30B . . 109.6 ?
H30A C30 H30B . . 108.1 ?
C32 C31 C30 . . 115.6(6) ?
C32 C31 H31A . . 108.4 ?
C30 C31 H31A . . 108.4 ?
C32 C31 H31B . . 108.4 ?
C30 C31 H31B . . 108.4 ?
H31A C31 H31B . . 107.4 ?
C31 C32 H32A . . 109.5 ?
C31 C32 H32B . . 109.5 ?
H32A C32 H32B . . 109.5 ?
C31 C32 H32C . . 109.5 ?
H32A C32 H32C . . 109.5 ?
H32B C32 H32C . . 109.5 ?

loop_
_geom_bond_atom_site_label_1
_geom_bond_atom_site_label_2
_geom_bond_site_symmetry_2
_geom_bond_distance
_geom_bond_publ_flag
W1 W2 . 2.6056(3) y
W1 W2 3_565 2.6228(3) y
W1 W3 . 2.6191(3) y
W1 W3 3_565 2.6101(3) y
W2 W3 . 2.6131(3) y
W2 W3 3_565 2.6239(3) y
W1 Cl1 . 2.4177(14) y
W2 Cl2 . 2.4289(14) y
W3 Cl3 . 2.4285(14) y
W1 Cl4 . 2.5012(14) y
W1 Cl5 . 2.4961(14) y
W1 Cl6 . 2.4980(15) y
W1 Cl7 . 2.4962(14) y
W2 Cl4 . 2.5067(14) y
W2 Cl5 . 2.4905(14) y
W2 Cl6 3_565 2.4864(14) y
W2 Cl7 3_565 2.4967(13) y
W3 Cl4 . 2.4965(13) y
W3 Cl5 3_565 2.4888(13) y
W3 Cl6 . 2.5088(15) y
W3 Cl7 3_565 2.5020(14) y
W4 W5 . 2.6113(3) y
W4 W5 3_675 2.6157(3) y
W4 W6 . 2.6169(3) y
W4 W6 3_675 2.6170(3) y
W5 W6 . 2.6186(3) y
W5 W6 3_675 2.6096(3) y
W4 Cl8 . 2.4187(16) y
W5 Cl9 . 2.4173(14) y
W6 Cl10 . 2.4297(15) y
W4 Cl11 . 2.4928(14) y
W4 Cl12 . 2.4903(14) y
W4 Cl13 . 2.5029(14) y
W4 Cl14 . 2.4965(14) y
W5 Cl11 3_675 2.5003(16) y
W5 Cl12 . 2.5033(15) y
W5 Cl13 3_675 2.4932(14) y
W5 Cl14 . 2.4967(14) y
W6 Cl11 3_675 2.4964(15) y
W6 Cl12 3_675 2.4936(13) y
W6 Cl13 . 2.5046(14) y
W6 Cl14 . 2.4836(13) y
C1 N1 . 1.518(6) ?
C1 C2 . 1.533(7) ?
C1 H1A . 0.9900 ?
C1 H1B . 0.9900 ?
C2 C3 . 1.514(7) ?
C2 H2A . 0.9900 ?
C2 H2B . 0.9900 ?
C3 C4 . 1.493(8) ?
C3 H3A . 0.9900 ?
C3 H3B . 0.9900 ?
C4 H4A . 0.9800 ?
C4 H4B . 0.9800 ?
C4 H4C . 0.9800 ?
C5 N1 . 1.514(6) ?
C5 C6 . 1.539(7) ?
C5 H5A . 0.9900 ?
C5 H5B . 0.9900 ?
C6 C7 . 1.528(7) ?
C6 H6A . 0.9900 ?
C6 H6B . 0.9900 ?
C7 C8 . 1.501(7) ?
C7 H7A . 0.9900 ?
C7 H7B . 0.9900 ?
C8 H8A . 0.9800 ?
C8 H8B . 0.9800 ?
C8 H8C . 0.9800 ?
C9 N1 . 1.521(6) ?
C9 C10 . 1.515(7) ?
C9 H9A . 0.9900 ?
C9 H9B . 0.9900 ?
C10 C11 . 1.528(7) ?
C10 H10A . 0.9900 ?
C10 H10B . 0.9900 ?
C11 C12 . 1.500(7) ?
C11 H11A . 0.9900 ?
C11 H11B . 0.9900 ?
C12 H12A . 0.9800 ?
C12 H12B . 0.9800 ?
C12 H12C . 0.9800 ?
C13 N1 . 1.511(6) ?
C13 C14 . 1.553(11) ?
C13 C14A . 1.547(12) ?
C13 H13A . 0.9900 ?
C13 H13B . 0.9900 ?
C13 H13C . 0.9900 ?
C13 H13D . 0.9900 ?
C14 C15 . 1.528(12) ?
C14 H14A . 0.9900 ?
C14 H14B . 0.9900 ?
C14A C15A . 1.531(13) ?
C14A H14C . 0.9900 ?
C14A H14D . 0.9900 ?
C15 C16 . 1.500(14) ?
C15 H15A . 0.9900 ?
C15 H15B . 0.9900 ?
C15A C16A . 1.497(16) ?
C15A H15C . 0.9900 ?
C15A H15D . 0.9900 ?
C16 H16A . 0.9800 ?
C16 H16B . 0.9800 ?
C16 H16C . 0.9800 ?
C16A H16D . 0.9800 ?
C16A H16E . 0.9800 ?
C16A H16F . 0.9800 ?
C17 N2 . 1.505(7) ?
C17 C18 . 1.507(7) ?
C17 H17A . 0.9900 ?
C17 H17B . 0.9900 ?
C18 C19 . 1.537(8) ?
C18 H18A . 0.9900 ?
C18 H18B . 0.9900 ?
C19 C20 . 1.518(8) ?
C19 H19A . 0.9900 ?
C19 H19B . 0.9900 ?
C20 H20A . 0.9800 ?
C20 H20B . 0.9800 ?
C20 H20C . 0.9800 ?
C21 N2 . 1.506(6) ?
C21 C22 . 1.525(8) ?
C21 H21A . 0.9900 ?
C21 H21B . 0.9900 ?
C22 C23 . 1.526(7) ?
C22 H22A . 0.9900 ?
C22 H22B . 0.9900 ?
C23 C24 . 1.503(8) ?
C23 H23A . 0.9900 ?
C23 H23B . 0.9900 ?
C24 H24A . 0.9800 ?
C24 H24B . 0.9800 ?
C24 H24C . 0.9800 ?
C25 N2 . 1.537(7) ?
C25 C26 . 1.509(8) ?
C25 H25A . 0.9900 ?
C25 H25B . 0.9900 ?
C26 C27 . 1.531(8) ?
C26 H26A . 0.9900 ?
C26 H26B . 0.9900 ?
C27 C28 . 1.500(9) ?
C27 H27A . 0.9900 ?
C27 H27B . 0.9900 ?
C28 H28A . 0.9800 ?
C28 H28B . 0.9800 ?
C28 H28C . 0.9800 ?
C29 N2 . 1.503(7) ?
C29 C30 . 1.527(7) ?
C29 H29A . 0.9900 ?
C29 H29B . 0.9900 ?
C30 C31 . 1.540(8) ?
C30 H30A . 0.9900 ?
C30 H30B . 0.9900 ?
C31 C32 . 1.455(9) ?
C31 H31A . 0.9900 ?
C31 H31B . 0.9900 ?
C32 H32A . 0.9800 ?
C32 H32B . 0.9800 ?
C32 H32C . 0.9800 ?

loop_
_geom_torsion_atom_site_label_1
_geom_torsion_atom_site_label_2
_geom_torsion_atom_site_label_3
_geom_torsion_atom_site_label_4
_geom_torsion_site_symmetry_1
_geom_torsion_site_symmetry_2
_geom_torsion_site_symmetry_3
_geom_torsion_site_symmetry_4
_geom_torsion
_geom_torsion_publ_flag
Cl1 W1 W2 Cl2 . . . . -2.69(8) ?
Cl5 W1 W2 Cl2 . . . . -57.39(7) ?
Cl7 W1 W2 Cl2 . . . . -127.74(7) ?
Cl6 W1 W2 Cl2 . . . . 126.03(7) ?
Cl4 W1 W2 Cl2 . . . . 55.40(7) ?
W3 W1 W2 Cl2 3_565 . . . -126.28(6) ?
W3 W1 W2 Cl2 . . . . 124.34(6) ?
W2 W1 W2 Cl2 3_565 . . . 179.05(6) ?
Cl1 W1 W2 Cl6 . . . 3_565 124.93(6) ?
Cl5 W1 W2 Cl6 . . . 3_565 70.24(5) ?
Cl7 W1 W2 Cl6 . . . 3_565 -0.11(5) ?
Cl6 W1 W2 Cl6 . . . 3_565 -106.34(5) ?
Cl4 W1 W2 Cl6 . . . 3_565 -176.97(5) ?
W3 W1 W2 Cl6 3_565 . . 3_565 1.35(4) ?
W3 W1 W2 Cl6 . . . 3_565 -108.04(4) ?
W2 W1 W2 Cl6 3_565 . . 3_565 -53.33(4) ?
Cl1 W1 W2 Cl5 . . . . 54.70(6) ?
Cl7 W1 W2 Cl5 . . . . -70.35(5) ?
Cl6 W1 W2 Cl5 . . . . -176.57(5) ?
Cl4 W1 W2 Cl5 . . . . 112.79(5) ?
W3 W1 W2 Cl5 3_565 . . . -68.89(4) ?
W3 W1 W2 Cl5 . . . . -178.27(4) ?
W2 W1 W2 Cl5 3_565 . . . -123.56(4) ?
Cl1 W1 W2 Cl7 . . . 3_565 -128.71(6) ?
Cl5 W1 W2 Cl7 . . . 3_565 176.60(5) ?
Cl7 W1 W2 Cl7 . . . 3_565 106.25(5) ?
Cl6 W1 W2 Cl7 . . . 3_565 0.02(5) ?
Cl4 W1 W2 Cl7 . . . 3_565 -70.62(5) ?
W3 W1 W2 Cl7 3_565 . . 3_565 107.71(4) ?
W3 W1 W2 Cl7 . . . 3_565 -1.68(4) ?
W2 W1 W2 Cl7 3_565 . . 3_565 53.03(4) ?
Cl1 W1 W2 Cl4 . . . . -58.09(7) ?
Cl5 W1 W2 Cl4 . . . . -112.79(5) ?
Cl7 W1 W2 Cl4 . . . . 176.86(5) ?
Cl6 W1 W2 Cl4 . . . . 70.64(5) ?
W3 W1 W2 Cl4 3_565 . . . 178.33(4) ?
W3 W1 W2 Cl4 . . . . 68.94(4) ?
W2 W1 W2 Cl4 3_565 . . . 123.65(4) ?
Cl1 W1 W2 W3 . . . . -127.03(5) ?
Cl5 W1 W2 W3 . . . . 178.27(4) ?
Cl7 W1 W2 W3 . . . . 107.92(4) ?
Cl6 W1 W2 W3 . . . . 1.70(4) ?
Cl4 W1 W2 W3 . . . . -68.94(4) ?
W3 W1 W2 W3 3_565 . . . 109.389(9) ?
W2 W1 W2 W3 3_565 . . . 54.712(8) ?
Cl1 W1 W2 W1 . . . 3_565 178.26(5) ?
Cl5 W1 W2 W1 . . . 3_565 123.56(4) ?
Cl7 W1 W2 W1 . . . 3_565 53.21(4) ?
Cl6 W1 W2 W1 . . . 3_565 -53.01(4) ?
Cl4 W1 W2 W1 . . . 3_565 -123.65(4) ?
W3 W1 W2 W1 3_565 . . 3_565 54.675(8) ?
W3 W1 W2 W1 . . . 3_565 -54.714(8) ?
W2 W1 W2 W1 3_565 . . 3_565 0.0 ?
Cl1 W1 W2 W3 . . . 3_565 123.58(5) ?
Cl5 W1 W2 W3 . . . 3_565 68.89(4) ?
Cl7 W1 W2 W3 . . . 3_565 -1.46(4) ?
Cl6 W1 W2 W3 . . . 3_565 -107.69(4) ?
Cl4 W1 W2 W3 . . . 3_565 -178.33(4) ?
W3 W1 W2 W3 . . . 3_565 -109.389(9) ?
W2 W1 W2 W3 3_565 . . 3_565 -54.677(8) ?
Cl2 W2 W3 Cl3 . . . . 6.24(7) ?
Cl6 W2 W3 Cl3 3_565 . . . -123.70(6) ?
Cl5 W2 W3 Cl3 . . . . 129.40(6) ?
Cl7 W2 W3 Cl3 3_565 . . . -54.00(6) ?
Cl4 W2 W3 Cl3 . . . . 58.43(6) ?
W1 W2 W3 Cl3 . . . . 127.72(5) ?
W1 W2 W3 Cl3 3_565 . . . -123.09(5) ?
W3 W2 W3 Cl3 3_565 . . . -177.60(5) ?
Cl2 W2 W3 Cl5 . . . 3_565 130.79(6) ?
Cl6 W2 W3 Cl5 3_565 . . 3_565 0.85(6) ?
Cl5 W2 W3 Cl5 . . . 3_565 -106.04(4) ?
Cl7 W2 W3 Cl5 3_565 . . 3_565 70.55(5) ?
Cl4 W2 W3 Cl5 . . . 3_565 -177.02(6) ?
W1 W2 W3 Cl5 . . . 3_565 -107.73(4) ?
W1 W2 W3 Cl5 3_565 . . 3_565 1.46(4) ?
W3 W2 W3 Cl5 3_565 . . 3_565 -53.05(4) ?
Cl2 W2 W3 Cl4 . . . . -52.19(7) ?
Cl6 W2 W3 Cl4 3_565 . . . 177.87(6) ?
Cl5 W2 W3 Cl4 . . . . 70.98(5) ?
Cl7 W2 W3 Cl4 3_565 . . . -112.43(5) ?
W1 W2 W3 Cl4 . . . . 69.29(4) ?
W1 W2 W3 Cl4 3_565 . . . 178.48(4) ?
W3 W2 W3 Cl4 3_565 . . . 123.97(4) ?
Cl2 W2 W3 Cl7 . . . 3_565 60.24(6) ?
Cl6 W2 W3 Cl7 3_565 . . 3_565 -69.70(5) ?
Cl5 W2 W3 Cl7 . . . 3_565 -176.59(5) ?
Cl4 W2 W3 Cl7 . . . 3_565 112.43(5) ?
W1 W2 W3 Cl7 . . . 3_565 -178.28(4) ?
W1 W2 W3 Cl7 3_565 . . 3_565 -69.09(4) ?
W3 W2 W3 Cl7 3_565 . . 3_565 -123.60(4) ?
Cl2 W2 W3 Cl6 . . . . -123.16(6) ?
Cl6 W2 W3 Cl6 3_565 . . . 106.90(4) ?
Cl5 W2 W3 Cl6 . . . . 0.00(5) ?
Cl7 W2 W3 Cl6 3_565 . . . 176.59(5) ?
Cl4 W2 W3 Cl6 . . . . -70.97(5) ?
W1 W2 W3 Cl6 . . . . -1.68(4) ?
W1 W2 W3 Cl6 3_565 . . . 107.51(4) ?
W3 W2 W3 Cl6 3_565 . . . 53.00(4) ?
Cl2 W2 W3 W1 . . . 3_565 129.33(5) ?
Cl6 W2 W3 W1 3_565 . . 3_565 -0.61(4) ?
Cl5 W2 W3 W1 . . . 3_565 -107.51(4) ?
Cl7 W2 W3 W1 3_565 . . 3_565 69.09(4) ?
Cl4 W2 W3 W1 . . . 3_565 -178.48(4) ?
W1 W2 W3 W1 . . . 3_565 -109.189(9) ?
W3 W2 W3 W1 3_565 . . 3_565 -54.509(8) ?
Cl2 W2 W3 W1 . . . . -121.48(5) ?
Cl6 W2 W3 W1 3_565 . . . 108.58(4) ?
Cl5 W2 W3 W1 . . . . 1.68(4) ?
Cl7 W2 W3 W1 3_565 . . . 178.28(4) ?
Cl4 W2 W3 W1 . . . . -69.29(4) ?
W1 W2 W3 W1 3_565 . . . 109.189(9) ?
W3 W2 W3 W1 3_565 . . . 54.679(8) ?
Cl2 W2 W3 W2 . . . 3_565 -176.16(5) ?
Cl6 W2 W3 W2 3_565 . . 3_565 53.90(4) ?
Cl5 W2 W3 W2 . . . 3_565 -53.00(4) ?
Cl7 W2 W3 W2 3_565 . . 3_565 123.60(4) ?
Cl4 W2 W3 W2 . . . 3_565 -123.97(4) ?
W1 W2 W3 W2 . . . 3_565 -54.679(8) ?
W1 W2 W3 W2 3_565 . . 3_565 54.509(8) ?
W3 W2 W3 W2 3_565 . . 3_565 0.0 ?
Cl1 W1 W3 Cl3 . . . . -0.44(8) ?
Cl5 W1 W3 Cl3 . . . . -124.92(7) ?
Cl7 W1 W3 Cl3 . . . . 127.80(7) ?
Cl6 W1 W3 Cl3 . . . . 58.50(7) ?
Cl4 W1 W3 Cl3 . . . . -53.59(7) ?
W2 W1 W3 Cl3 . . . . -123.25(6) ?
W3 W1 W3 Cl3 3_565 . . . -178.36(6) ?
W2 W1 W3 Cl3 3_565 . . . 127.12(6) ?
Cl1 W1 W3 Cl5 . . . 3_565 -128.52(7) ?
Cl5 W1 W3 Cl5 . . . 3_565 107.01(4) ?
Cl7 W1 W3 Cl5 . . . 3_565 -0.27(6) ?
Cl6 W1 W3 Cl5 . . . 3_565 -69.58(5) ?
Cl4 W1 W3 Cl5 . . . 3_565 178.33(6) ?
W2 W1 W3 Cl5 . . . 3_565 108.68(4) ?
W3 W1 W3 Cl5 3_565 . . 3_565 53.57(4) ?
W2 W1 W3 Cl5 3_565 . . 3_565 -0.96(4) ?
Cl1 W1 W3 Cl4 . . . . 53.15(7) ?
Cl5 W1 W3 Cl4 . . . . -71.33(5) ?
Cl7 W1 W3 Cl4 . . . . -178.61(6) ?
Cl6 W1 W3 Cl4 . . . . 112.09(6) ?
W2 W1 W3 Cl4 . . . . -69.66(4) ?
W3 W1 W3 Cl4 3_565 . . . -124.77(4) ?
W2 W1 W3 Cl4 3_565 . . . -179.29(4) ?
Cl1 W1 W3 Cl7 . . . 3_565 124.47(7) ?
Cl5 W1 W3 Cl7 . . . 3_565 -0.01(5) ?
Cl7 W1 W3 Cl7 . . . 3_565 -107.29(4) ?
Cl6 W1 W3 Cl7 . . . 3_565 -176.59(5) ?
Cl4 W1 W3 Cl7 . . . 3_565 71.32(5) ?
W2 W1 W3 Cl7 . . . 3_565 1.66(4) ?
W3 W1 W3 Cl7 3_565 . . 3_565 -53.44(4) ?
W2 W1 W3 Cl7 3_565 . . 3_565 -107.97(4) ?
Cl1 W1 W3 Cl6 . . . . -58.94(7) ?
Cl5 W1 W3 Cl6 . . . . 176.58(5) ?
Cl7 W1 W3 Cl6 . . . . 69.30(5) ?
Cl4 W1 W3 Cl6 . . . . -112.09(6) ?
W2 W1 W3 Cl6 . . . . 178.25(4) ?
W3 W1 W3 Cl6 3_565 . . . 123.15(4) ?
W2 W1 W3 Cl6 3_565 . . . 68.62(4) ?
Cl1 W1 W3 W1 . . . 3_565 177.91(6) ?
Cl5 W1 W3 W1 . . . 3_565 53.44(4) ?
Cl7 W1 W3 W1 . . . 3_565 -53.84(4) ?
Cl6 W1 W3 W1 . . . 3_565 -123.14(4) ?
Cl4 W1 W3 W1 . . . 3_565 124.77(4) ?
W2 W1 W3 W1 . . . 3_565 55.110(8) ?
W3 W1 W3 W1 3_565 . . 3_565 0.0 ?
W2 W1 W3 W1 3_565 . . 3_565 -54.528(8) ?
Cl1 W1 W3 W2 . . . . 122.80(6) ?
Cl5 W1 W3 W2 . . . . -1.67(4) ?
Cl7 W1 W3 W2 . . . . -108.95(4) ?
Cl6 W1 W3 W2 . . . . -178.25(4) ?
Cl4 W1 W3 W2 . . . . 69.66(4) ?
W3 W1 W3 W2 3_565 . . . -55.109(8) ?
W2 W1 W3 W2 3_565 . . . -109.637(9) ?
Cl1 W1 W3 W2 . . . 3_565 -127.56(6) ?
Cl5 W1 W3 W2 . . . 3_565 107.97(4) ?
Cl7 W1 W3 W2 . . . 3_565 0.69(4) ?
Cl6 W1 W3 W2 . . . 3_565 -68.62(4) ?
Cl4 W1 W3 W2 . . . 3_565 179.29(4) ?
W2 W1 W3 W2 . . . 3_565 109.637(9) ?
W3 W1 W3 W2 3_565 . . 3_565 54.528(8) ?
Cl3 W3 Cl4 W1 . . . . 146.62(4) ?
Cl5 W3 Cl4 W1 3_565 . . . -24.3(8) ?
Cl7 W3 Cl4 W1 3_565 . . . -123.31(4) ?
Cl6 W3 Cl4 W1 . . . . 52.00(4) ?
W1 W3 Cl4 W1 3_565 . . . -69.88(4) ?
W2 W3 Cl4 W1 . . . . -71.39(3) ?
W2 W3 Cl4 W1 3_565 . . . -0.70(4) ?
Cl3 W3 Cl4 W2 . . . . -141.99(4) ?
Cl5 W3 Cl4 W2 3_565 . . . 47.1(8) ?
Cl7 W3 Cl4 W2 3_565 . . . -51.92(4) ?
Cl6 W3 Cl4 W2 . . . . 123.39(4) ?
W1 W3 Cl4 W2 3_565 . . . 1.51(4) ?
W1 W3 Cl4 W2 . . . . 71.39(3) ?
W2 W3 Cl4 W2 3_565 . . . 70.70(4) ?
Cl1 W1 Cl4 W3 . . . . -146.39(5) ?
Cl5 W1 Cl4 W3 . . . . 123.54(4) ?
Cl7 W1 Cl4 W3 . . . . 20.4(8) ?
Cl6 W1 Cl4 W3 . . . . -52.32(4) ?
W2 W1 Cl4 W3 . . . . 71.80(2) ?
W3 W1 Cl4 W3 3_565 . . . 70.13(4) ?
W2 W1 Cl4 W3 3_565 . . . 0.69(4) ?
Cl1 W1 Cl4 W2 . . . . 141.81(5) ?
Cl5 W1 Cl4 W2 . . . . 51.74(4) ?
Cl7 W1 Cl4 W2 . . . . -51.4(8) ?
Cl6 W1 Cl4 W2 . . . . -124.12(4) ?
W3 W1 Cl4 W2 3_565 . . . -1.67(4) ?
W3 W1 Cl4 W2 . . . . -71.80(2) ?
W2 W1 Cl4 W2 3_565 . . . -71.11(3) ?
Cl2 W2 Cl4 W3 . . . . 145.44(4) ?
Cl6 W2 Cl4 W3 3_565 . . . -28.9(7) ?
Cl5 W2 Cl4 W3 . . . . -124.08(4) ?
Cl7 W2 Cl4 W3 3_565 . . . 52.07(4) ?
W1 W2 Cl4 W3 . . . . -72.17(3) ?
W1 W2 Cl4 W3 3_565 . . . -1.49(4) ?
W3 W2 Cl4 W3 3_565 . . . -70.53(3) ?
Cl2 W2 Cl4 W1 . . . . -142.38(4) ?
Cl6 W2 Cl4 W1 3_565 . . . 43.3(7) ?
Cl5 W2 Cl4 W1 . . . . -51.91(4) ?
Cl7 W2 Cl4 W1 3_565 . . . 124.25(4) ?
W3 W2 Cl4 W1 . . . . 72.17(3) ?
W1 W2 Cl4 W1 3_565 . . . 70.69(3) ?
W3 W2 Cl4 W1 3_565 . . . 1.65(4) ?
Cl2 W2 Cl5 W3 . . . 3_565 -146.90(5) ?
Cl6 W2 Cl5 W3 3_565 . . 3_565 -52.52(4) ?
Cl7 W2 Cl5 W3 3_565 . . 3_565 22.2(7) ?
Cl4 W2 Cl5 W3 . . . 3_565 123.61(4) ?
W1 W2 Cl5 W3 . . . 3_565 71.75(2) ?
W3 W2 Cl5 W3 . . . 3_565 70.04(3) ?
W1 W2 Cl5 W3 3_565 . . 3_565 0.98(4) ?
Cl2 W2 Cl5 W1 . . . . 141.34(4) ?
Cl6 W2 Cl5 W1 3_565 . . . -124.28(4) ?
Cl7 W2 Cl5 W1 3_565 . . . -49.5(7) ?
Cl4 W2 Cl5 W1 . . . . 51.86(4) ?
W3 W2 Cl5 W1 . . . . -1.71(4) ?
W1 W2 Cl5 W1 3_565 . . . -70.78(3) ?
W3 W2 Cl5 W1 3_565 . . . -71.75(2) ?
Cl1 W1 Cl5 W3 . . . 3_565 144.00(4) ?
Cl7 W1 Cl5 W3 . . . 3_565 52.10(4) ?
Cl6 W1 Cl5 W3 . . . 3_565 -26.5(7) ?
Cl4 W1 Cl5 W3 . . . 3_565 -124.48(4) ?
W2 W1 Cl5 W3 . . . 3_565 -72.46(2) ?
W3 W1 Cl5 W3 . . . 3_565 -70.76(3) ?
W2 W1 Cl5 W3 3_565 . . 3_565 -1.48(4) ?
Cl1 W1 Cl5 W2 . . . . -143.55(4) ?
Cl7 W1 Cl5 W2 . . . . 124.56(4) ?
Cl6 W1 Cl5 W2 . . . . 46.0(7) ?
Cl4 W1 Cl5 W2 . . . . -52.02(4) ?
W3 W1 Cl5 W2 3_565 . . . 72.46(2) ?
W3 W1 Cl5 W2 . . . . 1.70(4) ?
W2 W1 Cl5 W2 3_565 . . . 70.98(3) ?
Cl1 W1 Cl6 W2 . . . 3_565 -144.40(4) ?
Cl5 W1 Cl6 W2 . . . 3_565 26.1(7) ?
Cl7 W1 Cl6 W2 . . . 3_565 -52.58(4) ?
Cl4 W1 Cl6 W2 . . . 3_565 124.07(4) ?
W2 W1 Cl6 W2 . . . 3_565 70.31(3) ?
W3 W1 Cl6 W2 3_565 . . 3_565 0.62(4) ?
W3 W1 Cl6 W2 . . . 3_565 72.03(2) ?
Cl1 W1 Cl6 W3 . . . . 143.57(4) ?
Cl5 W1 Cl6 W3 . . . . -46.0(7) ?
Cl7 W1 Cl6 W3 . . . . -124.61(4) ?
Cl4 W1 Cl6 W3 . . . . 52.04(4) ?
W2 W1 Cl6 W3 . . . . -1.72(4) ?
W3 W1 Cl6 W3 3_565 . . . -71.41(3) ?
W2 W1 Cl6 W3 3_565 . . . -72.03(2) ?
Cl3 W3 Cl6 W2 . . . 3_565 143.54(4) ?
Cl5 W3 Cl6 W2 3_565 . . 3_565 52.13(4) ?
Cl4 W3 Cl6 W2 . . . 3_565 -124.40(4) ?
Cl7 W3 Cl6 W2 3_565 . . 3_565 -32.3(6) ?
W1 W3 Cl6 W2 3_565 . . 3_565 -1.35(4) ?
W2 W3 Cl6 W2 . . . 3_565 -70.52(3) ?
W1 W3 Cl6 W2 . . . 3_565 -72.22(3) ?
Cl3 W3 Cl6 W1 . . . . -144.24(4) ?
Cl5 W3 Cl6 W1 3_565 . . . 124.36(4) ?
Cl4 W3 Cl6 W1 . . . . -52.18(4) ?
Cl7 W3 Cl6 W1 3_565 . . . 39.9(6) ?
W1 W3 Cl6 W1 3_565 . . . 70.87(3) ?
W2 W3 Cl6 W1 . . . . 1.71(4) ?
W2 W3 Cl6 W1 3_565 . . . 72.22(3) ?
Cl1 W1 Cl7 W2 . . . 3_565 146.39(5) ?
Cl5 W1 Cl7 W2 . . . 3_565 -123.55(4) ?
Cl6 W1 Cl7 W2 . . . 3_565 52.35(4) ?
Cl4 W1 Cl7 W2 . . . 3_565 -20.4(8) ?
W2 W1 Cl7 W2 . . . 3_565 -70.23(3) ?
W3 W1 Cl7 W2 3_565 . . 3_565 -71.72(2) ?
W3 W1 Cl7 W2 . . . 3_565 -0.70(4) ?
Cl1 W1 Cl7 W3 . . . 3_565 -141.90(4) ?
Cl5 W1 Cl7 W3 . . . 3_565 -51.84(4) ?
Cl6 W1 Cl7 W3 . . . 3_565 124.06(4) ?
Cl4 W1 Cl7 W3 . . . 3_565 51.3(8) ?
W2 W1 Cl7 W3 . . . 3_565 1.49(4) ?
W3 W1 Cl7 W3 . . . 3_565 71.02(3) ?
W2 W1 Cl7 W3 3_565 . . 3_565 71.72(2) ?
Cl8 W4 W5 Cl9 . . . . 1.27(9) ?
Cl12 W4 W5 Cl9 . . . . -54.08(7) ?
Cl11 W4 W5 Cl9 . . . . -124.46(8) ?
Cl14 W4 W5 Cl9 . . . . 58.60(7) ?
Cl13 W4 W5 Cl9 . . . . 128.88(7) ?
W5 W4 W5 Cl9 3_675 . . . -178.04(7) ?
W6 W4 W5 Cl9 . . . . 127.30(6) ?
W6 W4 W5 Cl9 3_675 . . . -123.19(6) ?
Cl8 W4 W5 Cl13 . . . 3_675 125.73(7) ?
Cl12 W4 W5 Cl13 . . . 3_675 70.37(5) ?
Cl11 W4 W5 Cl13 . . . 3_675 0.00(6) ?
Cl14 W4 W5 Cl13 . . . 3_675 -176.94(5) ?
Cl13 W4 W5 Cl13 . . . 3_675 -106.67(5) ?
W5 W4 W5 Cl13 3_675 . . 3_675 -53.58(4) ?
W6 W4 W5 Cl13 . . . 3_675 -108.24(4) ?
W6 W4 W5 Cl13 3_675 . . 3_675 1.27(4) ?
Cl8 W4 W5 Cl14 . . . . -57.33(7) ?
Cl12 W4 W5 Cl14 . . . . -112.68(5) ?
Cl11 W4 W5 Cl14 . . . . 176.94(6) ?
Cl13 W4 W5 Cl14 . . . . 70.28(5) ?
W5 W4 W5 Cl14 3_675 . . . 123.36(4) ?
W6 W4 W5 Cl14 . . . . 68.70(4) ?
W6 W4 W5 Cl14 3_675 . . . 178.21(4) ?
Cl8 W4 W5 Cl11 . . . 3_675 -127.31(7) ?
Cl12 W4 W5 Cl11 . . . 3_675 177.34(5) ?
Cl11 W4 W5 Cl11 . . . 3_675 106.96(5) ?
Cl14 W4 W5 Cl11 . . . 3_675 -69.98(5) ?
Cl13 W4 W5 Cl11 . . . 3_675 0.30(5) ?
W5 W4 W5 Cl11 3_675 . . 3_675 53.38(4) ?
W6 W4 W5 Cl11 . . . 3_675 -1.28(4) ?
W6 W4 W5 Cl11 3_675 . . 3_675 108.23(4) ?
Cl8 W4 W5 Cl12 . . . . 55.36(7) ?
Cl11 W4 W5 Cl12 . . . . -70.38(5) ?
Cl14 W4 W5 Cl12 . . . . 112.68(5) ?
Cl13 W4 W5 Cl12 . . . . -177.04(5) ?
W5 W4 W5 Cl12 3_675 . . . -123.95(4) ?
W6 W4 W5 Cl12 . . . . -178.62(4) ?
W6 W4 W5 Cl12 3_675 . . . -69.11(4) ?
Cl8 W4 W5 W6 . . . 3_675 124.46(6) ?
Cl12 W4 W5 W6 . . . 3_675 69.11(4) ?
Cl11 W4 W5 W6 . . . 3_675 -1.27(4) ?
Cl14 W4 W5 W6 . . . 3_675 -178.21(4) ?
Cl13 W4 W5 W6 . . . 3_675 -107.93(4) ?
W5 W4 W5 W6 3_675 . . 3_675 -54.847(8) ?
W6 W4 W5 W6 . . . 3_675 -109.511(9) ?
Cl8 W4 W5 W4 . . . 3_675 179.31(6) ?
Cl12 W4 W5 W4 . . . 3_675 123.96(4) ?
Cl11 W4 W5 W4 . . . 3_675 53.58(4) ?
Cl14 W4 W5 W4 . . . 3_675 -123.36(4) ?
Cl13 W4 W5 W4 . . . 3_675 -53.08(4) ?
W5 W4 W5 W4 3_675 . . 3_675 0.0 ?
W6 W4 W5 W4 . . . 3_675 -54.662(8) ?
W6 W4 W5 W4 3_675 . . 3_675 54.849(8) ?
Cl8 W4 W5 W6 . . . . -126.03(6) ?
Cl12 W4 W5 W6 . . . . 178.62(4) ?
Cl11 W4 W5 W6 . . . . 108.24(4) ?
Cl14 W4 W5 W6 . . . . -68.70(4) ?
Cl13 W4 W5 W6 . . . . 1.58(4) ?
W5 W4 W5 W6 3_675 . . . 54.664(8) ?
W6 W4 W5 W6 3_675 . . . 109.511(9) ?
Cl8 W4 W6 Cl10 . . . . -2.32(8) ?
Cl12 W4 W6 Cl10 . . . . -127.54(6) ?
Cl11 W4 W6 Cl10 . . . . 125.68(6) ?
Cl14 W4 W6 Cl10 . . . . -56.84(6) ?
Cl13 W4 W6 Cl10 . . . . 55.43(6) ?
W5 W4 W6 Cl10 . . . . -126.20(5) ?
W5 W4 W6 Cl10 3_675 . . . 124.46(5) ?
W6 W4 W6 Cl10 3_675 . . . 179.18(5) ?
Cl8 W4 W6 Cl14 . . . . 54.52(7) ?
Cl12 W4 W6 Cl14 . . . . -70.71(5) ?
Cl11 W4 W6 Cl14 . . . . -177.49(6) ?
Cl13 W4 W6 Cl14 . . . . 112.26(5) ?
W5 W4 W6 Cl14 . . . . -69.36(4) ?
W5 W4 W6 Cl14 3_675 . . . -178.70(4) ?
W6 W4 W6 Cl14 3_675 . . . -123.98(4) ?
Cl8 W4 W6 Cl12 . . . 3_675 -128.38(7) ?
Cl12 W4 W6 Cl12 . . . 3_675 106.39(5) ?
Cl11 W4 W6 Cl12 . . . 3_675 -0.39(6) ?
Cl14 W4 W6 Cl12 . . . 3_675 177.10(6) ?
Cl13 W4 W6 Cl12 . . . 3_675 -70.64(5) ?
W5 W4 W6 Cl12 . . . 3_675 107.74(4) ?
W5 W4 W6 Cl12 3_675 . . 3_675 -1.60(4) ?
W6 W4 W6 Cl12 3_675 . . 3_675 53.12(4) ?
Cl8 W4 W6 Cl11 . . . 3_675 125.16(7) ?
Cl12 W4 W6 Cl11 . . . 3_675 -0.06(5) ?
Cl11 W4 W6 Cl11 . . . 3_675 -106.84(4) ?
Cl14 W4 W6 Cl11 . . . 3_675 70.65(5) ?
Cl13 W4 W6 Cl11 . . . 3_675 -177.09(5) ?
W5 W4 W6 Cl11 . . . 3_675 1.28(4) ?
W5 W4 W6 Cl11 3_675 . . 3_675 -108.06(4) ?
W6 W4 W6 Cl11 3_675 . . 3_675 -53.34(4) ?
Cl8 W4 W6 Cl13 . . . . -57.75(7) ?
Cl12 W4 W6 Cl13 . . . . 177.03(5) ?
Cl11 W4 W6 Cl13 . . . . 70.25(5) ?
Cl14 W4 W6 Cl13 . . . . -112.26(5) ?
W5 W4 W6 Cl13 . . . . 178.38(4) ?
W5 W4 W6 Cl13 3_675 . . . 69.04(4) ?
W6 W4 W6 Cl13 3_675 . . . 123.75(4) ?
Cl8 W4 W6 W5 . . . 3_675 -126.78(6) ?
Cl12 W4 W6 W5 . . . 3_675 107.99(4) ?
Cl11 W4 W6 W5 . . . 3_675 1.21(4) ?
Cl14 W4 W6 W5 . . . 3_675 178.70(4) ?
Cl13 W4 W6 W5 . . . 3_675 -69.04(4) ?
W5 W4 W6 W5 . . . 3_675 109.341(9) ?
W6 W4 W6 W5 3_675 . . 3_675 54.719(8) ?
Cl8 W4 W6 W4 . . . 3_675 178.50(6) ?
Cl12 W4 W6 W4 . . . 3_675 53.27(4) ?
Cl11 W4 W6 W4 . . . 3_675 -53.50(4) ?
Cl14 W4 W6 W4 . . . 3_675 123.98(4) ?
Cl13 W4 W6 W4 . . . 3_675 -123.75(4) ?
W5 W4 W6 W4 . . . 3_675 54.622(8) ?
W5 W4 W6 W4 3_675 . . 3_675 -54.718(8) ?
W6 W4 W6 W4 3_675 . . 3_675 0.0 ?
Cl8 W4 W6 W5 . . . . 123.88(6) ?
Cl12 W4 W6 W5 . . . . -1.35(4) ?
Cl11 W4 W6 W5 . . . . -108.13(4) ?
Cl14 W4 W6 W5 . . . . 69.36(4) ?
Cl13 W4 W6 W5 . . . . -178.38(4) ?
W5 W4 W6 W5 3_675 . . . -109.341(9) ?
W6 W4 W6 W5 3_675 . . . -54.621(8) ?
Cl9 W5 W6 Cl10 . . . . -0.45(9) ?
Cl13 W5 W6 Cl10 3_675 . . . -127.21(7) ?
Cl14 W5 W6 Cl10 . . . . 54.68(7) ?
Cl11 W5 W6 Cl10 3_675 . . . -57.25(7) ?
Cl12 W5 W6 Cl10 . . . . 125.41(7) ?
W6 W5 W6 Cl10 3_675 . . . 178.93(6) ?
W4 W5 W6 Cl10 . . . . 124.08(6) ?
W4 W5 W6 Cl10 3_675 . . . -126.31(6) ?
Cl9 W5 W6 Cl14 . . . . -55.13(8) ?
Cl13 W5 W6 Cl14 3_675 . . . 178.11(6) ?
Cl11 W5 W6 Cl14 3_675 . . . -111.93(6) ?
Cl12 W5 W6 Cl14 . . . . 70.73(6) ?
W6 W5 W6 Cl14 3_675 . . . 124.24(4) ?
W4 W5 W6 Cl14 . . . . 69.39(4) ?
W4 W5 W6 Cl14 3_675 . . . 179.00(4) ?
Cl9 W5 W6 Cl12 . . . 3_675 126.85(8) ?
Cl13 W5 W6 Cl12 3_675 . . 3_675 0.09(6) ?
Cl14 W5 W6 Cl12 . . . 3_675 -178.02(6) ?
Cl11 W5 W6 Cl12 3_675 . . 3_675 70.05(6) ?
Cl12 W5 W6 Cl12 . . . 3_675 -107.29(5) ?
W6 W5 W6 Cl12 3_675 . . 3_675 -53.78(4) ?
W4 W5 W6 Cl12 . . . 3_675 -108.63(4) ?
W4 W5 W6 Cl12 3_675 . . 3_675 0.98(4) ?
Cl9 W5 W6 Cl11 . . . 3_675 56.80(7) ?
Cl13 W5 W6 Cl11 3_675 . . 3_675 -69.96(5) ?
Cl14 W5 W6 Cl11 . . . 3_675 111.93(6) ?
Cl12 W5 W6 Cl11 . . . 3_675 -177.34(5) ?
W6 W5 W6 Cl11 3_675 . . 3_675 -123.82(4) ?
W4 W5 W6 Cl11 . . . 3_675 -178.67(4) ?
W4 W5 W6 Cl11 3_675 . . 3_675 -69.07(4) ?
Cl9 W5 W6 Cl13 . . . . -126.10(7) ?
Cl13 W5 W6 Cl13 3_675 . . . 107.14(5) ?
Cl14 W5 W6 Cl13 . . . . -70.97(5) ?
Cl11 W5 W6 Cl13 3_675 . . . 177.10(5) ?
Cl12 W5 W6 Cl13 . . . . -0.24(5) ?
W6 W5 W6 Cl13 3_675 . . . 53.28(4) ?
W4 W5 W6 Cl13 . . . . -1.57(4) ?
W4 W5 W6 Cl13 3_675 . . . 108.04(4) ?
Cl9 W5 W6 W5 . . . 3_675 -179.38(7) ?
Cl13 W5 W6 W5 3_675 . . 3_675 53.86(4) ?
Cl14 W5 W6 W5 . . . 3_675 -124.24(4) ?
Cl11 W5 W6 W5 3_675 . . 3_675 123.82(4) ?
Cl12 W5 W6 W5 . . . 3_675 -53.52(4) ?
W6 W5 W6 W5 3_675 . . 3_675 0.0 ?
W4 W5 W6 W5 . . . 3_675 -54.851(8) ?
W4 W5 W6 W5 3_675 . . 3_675 54.758(8) ?
Cl9 W5 W6 W4 . . . . -124.53(7) ?
Cl13 W5 W6 W4 3_675 . . . 108.71(4) ?
Cl14 W5 W6 W4 . . . . -69.39(4) ?
Cl11 W5 W6 W4 3_675 . . . 178.67(4) ?
Cl12 W5 W6 W4 . . . . 1.33(4) ?
W6 W5 W6 W4 3_675 . . . 54.850(8) ?
W4 W5 W6 W4 3_675 . . . 109.608(10) ?
Cl9 W5 W6 W4 . . . 3_675 125.87(7) ?
Cl13 W5 W6 W4 3_675 . . 3_675 -0.89(4) ?
Cl14 W5 W6 W4 . . . 3_675 -179.00(4) ?
Cl11 W5 W6 W4 3_675 . . 3_675 69.07(4) ?
Cl12 W5 W6 W4 . . . 3_675 -108.27(4) ?
W6 W5 W6 W4 3_675 . . 3_675 -54.758(8) ?
W4 W5 W6 W4 . . . 3_675 -109.608(10) ?
Cl8 W4 Cl11 W6 . . . 3_675 -142.92(5) ?
Cl12 W4 Cl11 W6 . . . 3_675 -52.32(4) ?
Cl14 W4 Cl11 W6 . . . 3_675 39.9(7) ?
Cl13 W4 Cl11 W6 . . . 3_675 124.05(4) ?
W5 W4 Cl11 W6 . . . 3_675 1.29(4) ?
W5 W4 Cl11 W6 3_675 . . 3_675 71.89(3) ?
W6 W4 Cl11 W6 . . . 3_675 70.66(3) ?
Cl8 W4 Cl11 W5 . . . 3_675 145.19(5) ?
Cl12 W4 Cl11 W5 . . . 3_675 -124.21(4) ?
Cl14 W4 Cl11 W5 . . . 3_675 -31.9(7) ?
Cl13 W4 Cl11 W5 . . . 3_675 52.16(4) ?
W5 W4 Cl11 W5 . . . 3_675 -70.60(3) ?
W6 W4 Cl11 W5 . . . 3_675 -1.23(4) ?
W6 W4 Cl11 W5 3_675 . . 3_675 -71.89(3) ?
Cl8 W4 Cl12 W6 . . . 3_675 144.70(5) ?
Cl11 W4 Cl12 W6 . . . 3_675 52.35(4) ?
Cl14 W4 Cl12 W6 . . . 3_675 -123.47(4) ?
Cl13 W4 Cl12 W6 . . . 3_675 -27.0(8) ?
W5 W4 Cl12 W6 . . . 3_675 -71.62(3) ?
W5 W4 Cl12 W6 3_675 . . 3_675 -1.00(4) ?
W6 W4 Cl12 W6 . . . 3_675 -70.25(3) ?
Cl8 W4 Cl12 W5 . . . . -143.68(5) ?
Cl11 W4 Cl12 W5 . . . . 123.97(4) ?
Cl14 W4 Cl12 W5 . . . . -51.86(4) ?
Cl13 W4 Cl12 W5 . . . . 44.6(8) ?
W5 W4 Cl12 W5 3_675 . . . 70.61(3) ?
W6 W4 Cl12 W5 . . . . 1.37(4) ?
W6 W4 Cl12 W5 3_675 . . . 71.62(3) ?
Cl9 W5 Cl12 W4 . . . . 144.67(5) ?
Cl13 W5 Cl12 W4 3_675 . . . -124.44(4) ?
Cl14 W5 Cl12 W4 . . . . 51.85(4) ?
Cl11 W5 Cl12 W4 3_675 . . . -34.7(7) ?
W6 W5 Cl12 W4 3_675 . . . -72.21(2) ?
W4 W5 Cl12 W4 3_675 . . . -70.59(3) ?
W6 W5 Cl12 W4 . . . . -1.36(4) ?
Cl9 W5 Cl12 W6 . . . 3_675 -143.12(5) ?
Cl13 W5 Cl12 W6 3_675 . . 3_675 -52.23(4) ?
Cl14 W5 Cl12 W6 . . . 3_675 124.06(4) ?
Cl11 W5 Cl12 W6 3_675 . . 3_675 37.5(7) ?
W4 W5 Cl12 W6 . . . 3_675 72.21(2) ?
W4 W5 Cl12 W6 3_675 . . 3_675 1.62(4) ?
W6 W5 Cl12 W6 . . . 3_675 70.85(3) ?
Cl8 W4 Cl13 W5 . . . 3_675 -144.74(5) ?
Cl12 W4 Cl13 W5 . . . 3_675 26.9(8) ?
Cl11 W4 Cl13 W5 . . . 3_675 -52.40(4) ?
Cl14 W4 Cl13 W5 . . . 3_675 123.45(4) ?
W5 W4 Cl13 W5 . . . 3_675 70.09(3) ?
W6 W4 Cl13 W5 . . . 3_675 71.70(3) ?
W6 W4 Cl13 W5 3_675 . . 3_675 0.91(4) ?
Cl8 W4 Cl13 W6 . . . . 143.57(4) ?
Cl12 W4 Cl13 W6 . . . . -44.8(8) ?
Cl11 W4 Cl13 W6 . . . . -124.09(4) ?
Cl14 W4 Cl13 W6 . . . . 51.75(4) ?
W5 W4 Cl13 W6 . . . . -1.60(4) ?
W5 W4 Cl13 W6 3_675 . . . -71.70(3) ?
W6 W4 Cl13 W6 3_675 . . . -70.79(3) ?
Cl10 W6 Cl13 W5 . . . 3_675 144.16(4) ?
Cl14 W6 Cl13 W5 . . . 3_675 -124.11(4) ?
Cl12 W6 Cl13 W5 3_675 . . 3_675 52.20(4) ?
Cl11 W6 Cl13 W5 3_675 . . 3_675 -33.4(7) ?
W4 W6 Cl13 W5 . . . 3_675 -71.98(3) ?
W4 W6 Cl13 W5 3_675 . . 3_675 -1.27(4) ?
W5 W6 Cl13 W5 . . . 3_675 -70.39(3) ?
Cl10 W6 Cl13 W4 . . . . -143.86(4) ?
Cl14 W6 Cl13 W4 . . . . -52.13(4) ?
Cl12 W6 Cl13 W4 3_675 . . . 124.18(4) ?
Cl11 W6 Cl13 W4 3_675 . . . 38.6(7) ?
W5 W6 Cl13 W4 3_675 . . . 71.98(3) ?
W4 W6 Cl13 W4 3_675 . . . 70.71(3) ?
W5 W6 Cl13 W4 . . . . 1.59(4) ?
Cl10 W6 Cl14 W4 . . . . 143.15(4) ?
Cl12 W6 Cl14 W4 3_675 . . . -43.4(8) ?
Cl11 W6 Cl14 W4 3_675 . . . -123.82(4) ?
Cl13 W6 Cl14 W4 . . . . 52.07(4) ?
W5 W6 Cl14 W4 3_675 . . . -1.28(4) ?
W4 W6 Cl14 W4 3_675 . . . -70.59(3) ?
W5 W6 Cl14 W4 . . . . -71.57(3) ?
Cl10 W6 Cl14 W5 . . . . -145.28(5) ?
Cl12 W6 Cl14 W5 3_675 . . . 28.2(8) ?
Cl11 W6 Cl14 W5 3_675 . . . -52.25(4) ?
Cl13 W6 Cl14 W5 . . . . 123.65(4) ?
W5 W6 Cl14 W5 3_675 . . . 70.29(4) ?
W4 W6 Cl14 W5 . . . . 71.57(3) ?
W4 W6 Cl14 W5 3_675 . . . 0.98(4) ?
Cl8 W4 Cl14 W6 . . . . -145.16(5) ?
Cl12 W4 Cl14 W6 . . . . 124.21(4) ?
Cl11 W4 Cl14 W6 . . . . 32.0(7) ?
Cl13 W4 Cl14 W6 . . . . -52.12(4) ?
W5 W4 Cl14 W6 . . . . 72.16(3) ?
W5 W4 Cl14 W6 3_675 . . . 1.27(4) ?
W6 W4 Cl14 W6 3_675 . . . 70.40(3) ?
Cl8 W4 Cl14 W5 . . . . 142.68(4) ?
Cl12 W4 Cl14 W5 . . . . 52.05(4) ?
Cl11 W4 Cl14 W5 . . . . -40.2(7) ?
Cl13 W4 Cl14 W5 . . . . -124.28(4) ?
W5 W4 Cl14 W5 3_675 . . . -70.89(3) ?
W6 W4 Cl14 W5 . . . . -72.16(3) ?
W6 W4 Cl14 W5 3_675 . . . -1.76(4) ?
Cl9 W5 Cl14 W6 . . . . 145.51(5) ?
Cl13 W5 Cl14 W6 3_675 . . . -26.4(8) ?
Cl11 W5 Cl14 W6 3_675 . . . 52.13(4) ?
Cl12 W5 Cl14 W6 . . . . -123.75(4) ?
W6 W5 Cl14 W6 3_675 . . . -70.32(4) ?
W4 W5 Cl14 W6 . . . . -72.09(2) ?
W4 W5 Cl14 W6 3_675 . . . -0.98(4) ?
Cl9 W5 Cl14 W4 . . . . -142.40(5) ?
Cl13 W5 Cl14 W4 3_675 . . . 45.7(8) ?
Cl11 W5 Cl14 W4 3_675 . . . 124.22(4) ?
Cl12 W5 Cl14 W4 . . . . -51.66(4) ?
W6 W5 Cl14 W4 3_675 . . . 1.77(4) ?
W4 W5 Cl14 W4 3_675 . . . 71.11(4) ?
W6 W5 Cl14 W4 . . . . 72.09(2) ?
C13 N1 C1 C2 . . . . -56.5(7) ?
C5 N1 C1 C2 . . . . 63.7(7) ?
C9 N1 C1 C2 . . . . -174.8(5) ?
N1 C1 C2 C3 . . . . 156.8(5) ?
C1 C2 C3 C4 . . . . 169.2(6) ?
C13 N1 C5 C6 . . . . -63.4(7) ?
C1 N1 C5 C6 . . . . 174.9(5) ?
C9 N1 C5 C6 . . . . 56.1(6) ?
N1 C5 C6 C7 . . . . 95.1(6) ?
C5 C6 C7 C8 . . . . 170.0(5) ?
C13 N1 C9 C10 . . . . 176.4(4) ?
C5 N1 C9 C10 . . . . 56.4(6) ?
C1 N1 C9 C10 . . . . -63.2(6) ?
N1 C9 C10 C11 . . . . -174.0(4) ?
C9 C10 C11 C12 . . . . 68.7(7) ?
C5 N1 C13 C14A . . . . 173.0(9) ?
C1 N1 C13 C14A . . . . -66.8(10) ?
C9 N1 C13 C14A . . . . 51.1(10) ?
C5 N1 C13 C14 . . . . -161.8(8) ?
C1 N1 C13 C14 . . . . -41.6(9) ?
C9 N1 C13 C14 . . . . 76.3(8) ?
N1 C13 C14 C15 . . . . 175.9(10) ?
C14A C13 C14 C15 . . . . -90(3) ?
C13 C14 C15 C16 . . . . 65(2) ?
N1 C13 C14A C15A . . . . 163.0(13) ?
C14 C13 C14A C15A . . . . 66(3) ?
C13 C14A C15A C16A . . . . -69(3) ?
C29 N2 C17 C18 . . . . 58.4(6) ?
C21 N2 C17 C18 . . . . -59.3(6) ?
C25 N2 C17 C18 . . . . -179.7(5) ?
N2 C17 C18 C19 . . . . 168.8(5) ?
C17 C18 C19 C20 . . . . -67.5(7) ?
C29 N2 C21 C22 . . . . -176.5(5) ?
C17 N2 C21 C22 . . . . -53.9(7) ?
C25 N2 C21 C22 . . . . 62.5(7) ?
N2 C21 C22 C23 . . . . -177.6(5) ?
C21 C22 C23 C24 . . . . 71.2(8) ?
C29 N2 C25 C26 . . . . -54.3(6) ?
C17 N2 C25 C26 . . . . -177.1(5) ?
C21 N2 C25 C26 . . . . 62.6(7) ?
N2 C25 C26 C27 . . . . 174.2(5) ?
C25 C26 C27 C28 . . . . 65.6(8) ?
C17 N2 C29 C30 . . . . 62.3(7) ?
C21 N2 C29 C30 . . . . -176.4(5) ?
C25 N2 C29 C30 . . . . -55.6(7) ?
N2 C29 C30 C31 . . . . 173.6(5) ?
C29 C30 C31 C32 . . . . -64.4(8) ?
